data_7038139
loop_
_publ_author_name
'Fagin, A. A.'
'Fukin, G. K.'
'Cherkasov, A. V.'
'Shestakov, A. F.'
'Pushkarev, A. P.'
'Balashova, T. V.'
'Maleev, A. A.'
'Bochkarev, M. N.'

_publ_section_title
;
 Ln3I5(S2N2)(S2)(THF)10- a new type of molecular compounds.
;
_journal_issue 11
_journal_name_full 'Dalton transactions (Cambridge, England : 2003)'
_journal_page_first 4558
_journal_page_last 4562
_journal_paper_doi 10.1039/c5dt04742k
_journal_volume 45
_journal_year 2016
_chemical_formula_sum 'C48 H96 I5 N2 Nd3 O12 S4'
_chemical_formula_weight 2088.72
_space_group_crystal_system monoclinic
_space_group_IT_number 4
_space_group_name_Hall 'P 2yb'
_space_group_name_H-M_alt 'P 1 21 1'
_symmetry_space_group_name_Hall 'P 2yb'
_symmetry_space_group_name_H-M 'P 1 21 1'
_atom_sites_solution_hydrogens geom
_atom_sites_solution_primary direct
_atom_sites_solution_secondary difmap
_audit_creation_method SHELXL-2014/7
_audit_update_record
;
2015-03-30 deposited with the CCDC.
2016-01-27 downloaded from the CCDC.
;
_cell_angle_alpha 90
_cell_angle_beta 90.013(2)
_cell_angle_gamma 90
_cell_formula_units_Z 4
_cell_length_a 12.3928(13)
_cell_length_b 43.389(5)
_cell_length_c 12.6838(13)
_cell_measurement_reflns_used 9808
_cell_measurement_temperature 100(2)
_cell_measurement_theta_max 29.31
_cell_measurement_theta_min 2.69
_cell_volume 6820.2(13)
_computing_cell_refinement 'Bruker SAINT'
_computing_data_collection 'Bruker APEX2'
_computing_data_reduction 'Bruker SAINT'
_computing_molecular_graphics 'Bruker SHELXTL'
_computing_publication_material 'Bruker SHELXTL'
_computing_structure_refinement 'SHELXL-2014/7 (Sheldrick, 2014)'
_computing_structure_solution 'SHELXL-2014/7 (Sheldrick, 2014)'
_diffrn_ambient_temperature 100(2)
_diffrn_measured_fraction_theta_full 0.999
_diffrn_measured_fraction_theta_max 0.999
_diffrn_measurement_device_type 'Bruker D8 Quest with CMOS Detector'
_diffrn_measurement_method '\w scans'
_diffrn_radiation_monochromator graphite
_diffrn_radiation_type MoK\a
_diffrn_radiation_wavelength 0.71073
_diffrn_reflns_av_R_equivalents 0.0585
_diffrn_reflns_av_unetI/netI 0.0922
_diffrn_reflns_Laue_measured_fraction_full 0.999
_diffrn_reflns_Laue_measured_fraction_max 0.999
_diffrn_reflns_limit_h_max 16
_diffrn_reflns_limit_h_min -16
_diffrn_reflns_limit_k_max 58
_diffrn_reflns_limit_k_min -59
_diffrn_reflns_limit_l_max 17
_diffrn_reflns_limit_l_min -17
_diffrn_reflns_number 75809
_diffrn_reflns_point_group_measured_fraction_full 0.999
_diffrn_reflns_point_group_measured_fraction_max 0.998
_diffrn_reflns_theta_full 25.242
_diffrn_reflns_theta_max 29.000
_diffrn_reflns_theta_min 2.471
_diffrn_source 'microfocus tube'
_exptl_absorpt_coefficient_mu 4.687
_exptl_absorpt_correction_T_max 0.7471
_exptl_absorpt_correction_T_min 0.5208
_exptl_absorpt_correction_type multi-scan
_exptl_absorpt_process_details SADABS-2012/1
_exptl_crystal_colour yellow
_exptl_crystal_density_diffrn 2.034
_exptl_crystal_description plate
_exptl_crystal_F_000 4012
_exptl_crystal_size_max 0.180
_exptl_crystal_size_mid 0.090
_exptl_crystal_size_min 0.040
_refine_diff_density_max 1.478
_refine_diff_density_min -1.199
_refine_diff_density_rms 0.223
_refine_ls_abs_structure_details
;
 Flack x determined using 11860 quotients [(I+)-(I-)]/[(I+)+(I-)]
 (Parsons, Flack and Wagner, Acta Cryst. B69 (2013) 249-259).
;
_refine_ls_abs_structure_Flack -0.003(7)
_refine_ls_extinction_method none
_refine_ls_goodness_of_fit_ref 1.009
_refine_ls_hydrogen_treatment constr
_refine_ls_matrix_type full
_refine_ls_number_parameters 1166
_refine_ls_number_reflns 35242
_refine_ls_number_restraints 132
_refine_ls_restrained_S_all 1.009
_refine_ls_R_factor_all 0.0624
_refine_ls_R_factor_gt 0.0450
_refine_ls_shift/su_max 0.001
_refine_ls_shift/su_mean 0.000
_refine_ls_structure_factor_coef Fsqd
_refine_ls_weighting_details 'w=1/[\s^2^(Fo^2^)+(0.0104P)^2^] where P=(Fo^2^+2Fc^2^)/3'
_refine_ls_weighting_scheme calc
_refine_ls_wR_factor_gt 0.0639
_refine_ls_wR_factor_ref 0.0671
_reflns_Friedel_coverage 0.973
_reflns_Friedel_fraction_full 0.999
_reflns_Friedel_fraction_max 0.997
_reflns_number_gt 29995
_reflns_number_total 35242
_reflns_threshold_expression 'I > 2\s(I)'
_cod_data_source_file c5dt04742k2.cif
_cod_data_source_block ndisnsn1
_cod_depositor_comments 'Adding full bibliography for 7038139--7038141.cif.'
_cod_database_code 7038139
_shelx_shelxl_version_number 2014/7
_shelx_space_group_comment
;
The symmetry employed for this shelxl refinement is uniquely defined
by the following loop, which should always be used as a source of
symmetry information in preference to the above space-group names.
They are only intended as comments.
;
_shelx_estimated_absorpt_t_min 0.486
_shelx_estimated_absorpt_t_max 0.835

loop_
_space_group_symop_operation_xyz
'x, y, z'
'-x, y+1/2, -z'

loop_
_atom_site_label
_atom_site_type_symbol
_atom_site_fract_x
_atom_site_fract_y
_atom_site_fract_z
_atom_site_U_iso_or_equiv
_atom_site_adp_type
_atom_site_occupancy
_atom_site_site_symmetry_order
_atom_site_calc_flag
_atom_site_refinement_flags_posn
_atom_site_refinement_flags_adp
Nd1A Nd 0.09586(4) 0.09484(2) 1.11797(4) 0.01220(11) Uani 1 1 d . .
Nd2A Nd 0.40254(4) 0.11457(2) 0.78924(4) 0.01292(11) Uani 1 1 d . .
Nd3A Nd 0.46707(4) 0.20213(2) 0.84645(4) 0.01249(11) Uani 1 1 d . .
I1A I 0.09078(6) 0.02555(2) 1.05717(5) 0.02225(16) Uani 1 1 d . .
I2A I 0.04600(5) 0.15899(2) 1.21604(5) 0.01946(15) Uani 1 1 d . .
I3A I 0.57148(5) 0.08609(2) 0.95413(5) 0.02230(17) Uani 1 1 d . .
I4A I 0.19549(5) 0.11994(2) 0.64208(5) 0.02051(16) Uani 1 1 d . .
I5A I 0.41351(5) 0.24933(2) 1.02800(5) 0.02060(16) Uani 1 1 d . .
S1A S 0.24495(19) 0.09734(5) 0.94647(18) 0.0155(6) Uani 1 1 d . .
S2A S 0.29509(19) 0.15785(5) 1.01127(18) 0.0133(6) Uani 1 1 d . .
S3A S 0.4626(2) 0.16634(6) 0.66554(19) 0.0181(6) Uani 1 1 d . .
S4A S 0.58454(19) 0.15221(6) 0.76782(18) 0.0178(6) Uani 1 1 d . .
O1A O -0.0081(5) 0.11328(14) 0.9635(5) 0.0181(17) Uani 1 1 d . .
O2A O -0.0985(5) 0.08496(14) 1.1436(5) 0.0203(17) Uani 1 1 d . .
O3A O 0.0699(5) 0.07617(14) 1.3073(5) 0.0157(17) Uani 1 1 d . .
O4A O 0.2667(5) 0.08076(16) 1.2017(5) 0.0184(17) Uani 1 1 d . .
O5A O 0.3493(5) 0.05741(15) 0.7731(5) 0.0232(18) Uani 1 1 d . U
O6A O 0.4943(5) 0.08882(17) 0.6382(5) 0.0268(19) Uani 1 1 d . .
O7A O 0.5894(6) 0.18633(15) 0.9989(5) 0.0245(19) Uani 1 1 d . .
O8A O 0.6499(5) 0.22713(16) 0.8158(5) 0.0242(19) Uani 1 1 d . U
O9A O 0.4467(5) 0.24644(14) 0.7194(5) 0.0177(16) Uani 1 1 d . .
O10A O 0.2690(5) 0.21173(14) 0.8017(5) 0.0162(16) Uani 1 1 d . U
N1A N 0.2319(6) 0.12697(17) 1.0313(6) 0.0146(11) Uani 1 1 d . U
N2A N 0.3676(6) 0.15691(18) 0.9136(6) 0.015(2) Uani 1 1 d . .
C1A C 0.0049(8) 0.1411(2) 0.9055(7) 0.020(3) Uani 1 1 d . .
H1AA H 0.0764 0.1416 0.8708 0.024 Uiso 1 1 calc R U
H1AB H -0.0013 0.1592 0.9528 0.024 Uiso 1 1 calc R U
C2A C -0.0832(8) 0.1414(2) 0.8252(9) 0.031(3) Uani 1 1 d . .
H2AA H -0.1470 0.1526 0.8524 0.037 Uiso 1 1 calc R U
H2AB H -0.0585 0.1516 0.7597 0.037 Uiso 1 1 calc R U
C3A C -0.1096(10) 0.1095(3) 0.8048(10) 0.045(4) Uani 1 1 d . .
H3AA H -0.0866 0.1035 0.7329 0.054 Uiso 1 1 calc R U
H3AB H -0.1883 0.1061 0.8113 0.054 Uiso 1 1 calc R U
C4A C -0.0493(8) 0.0912(3) 0.8866(8) 0.030(2) Uani 1 1 d . .
H4AA H -0.0982 0.0762 0.9212 0.036 Uiso 1 1 calc R U
H4AB H 0.0109 0.0797 0.8536 0.036 Uiso 1 1 calc R U
C5A C -0.1490(6) 0.0563(2) 1.1844(8) 0.023(2) Uani 1 1 d D .
H5AA H -0.1109 0.0492 1.2484 0.028 Uiso 1 1 calc R U
H5AB H -0.1457 0.0398 1.1306 0.028 Uiso 1 1 calc R U
C6A C -0.2633(7) 0.0639(3) 1.2096(10) 0.040(2) Uani 1 1 d D .
H6AA H -0.2840 0.0555 1.2793 0.048 Uiso 1 1 calc R U
H6AB H -0.3127 0.0555 1.1554 0.048 Uiso 1 1 calc R U
C7A C -0.2661(8) 0.0998(3) 1.2101(10) 0.037(3) Uani 1 1 d . .
H7AA H -0.3385 0.1077 1.1912 0.045 Uiso 1 1 calc R U
H7AB H -0.2446 0.1082 1.2795 0.045 Uiso 1 1 calc R U
C8A C -0.1837(8) 0.1071(2) 1.1260(7) 0.0238(19) Uani 1 1 d . .
H8AA H -0.2150 0.1047 1.0547 0.029 Uiso 1 1 calc R U
H8AB H -0.1564 0.1285 1.1338 0.029 Uiso 1 1 calc R U
C9A C 0.0070(8) 0.0918(2) 1.3874(7) 0.019(2) Uani 1 1 d . .
H9AA H -0.0610 0.1001 1.3578 0.023 Uiso 1 1 calc R U
H9AB H 0.0485 0.1088 1.4200 0.023 Uiso 1 1 calc R U
C10A C -0.0150(9) 0.0664(3) 1.4659(9) 0.031(2) Uani 1 1 d . .
H10A H -0.0242 0.0747 1.5379 0.038 Uiso 1 1 calc R U
H10B H -0.0801 0.0545 1.4463 0.038 Uiso 1 1 calc R U
C11A C 0.0844(11) 0.0470(3) 1.4581(9) 0.047(4) Uani 1 1 d . .
H11A H 0.1429 0.0554 1.5028 0.057 Uiso 1 1 calc R U
H11B H 0.0695 0.0255 1.4800 0.057 Uiso 1 1 calc R U
C12A C 0.1127(8) 0.0484(2) 1.3498(8) 0.022(3) Uani 1 1 d . .
H12A H 0.0825 0.0304 1.3119 0.027 Uiso 1 1 calc R U
H12B H 0.1921 0.0481 1.3418 0.027 Uiso 1 1 calc R U
C13A C 0.3096(9) 0.1043(3) 1.2709(9) 0.042(3) Uani 1 1 d . .
H13A H 0.2949 0.0994 1.3458 0.050 Uiso 1 1 calc R U
H13B H 0.2791 0.1248 1.2541 0.050 Uiso 1 1 calc R U
C14A C 0.4335(8) 0.1031(3) 1.2466(9) 0.030(2) Uani 1 1 d . .
H14A H 0.4517 0.1144 1.1811 0.037 Uiso 1 1 calc R U
H14B H 0.4771 0.1112 1.3058 0.037 Uiso 1 1 calc R U
C15A C 0.4478(9) 0.0686(3) 1.2336(8) 0.032(2) Uani 1 1 d . .
H15A H 0.4519 0.0582 1.3031 0.038 Uiso 1 1 calc R U
H15B H 0.5140 0.0638 1.1931 0.038 Uiso 1 1 calc R U
C16A C 0.3464(8) 0.0585(3) 1.1730(10) 0.034(3) Uani 1 1 d . .
H16A H 0.3595 0.0587 1.0960 0.041 Uiso 1 1 calc R U
H16B H 0.3238 0.0375 1.1942 0.041 Uiso 1 1 calc R U
C17A C 0.3569(9) 0.0326(2) 0.8544(8) 0.027(2) Uani 1 1 d . .
H17A H 0.2855 0.0277 0.8850 0.032 Uiso 1 1 calc R U
H17B H 0.4076 0.0382 0.9116 0.032 Uiso 1 1 calc R U
C18A C 0.4006(9) 0.0060(2) 0.7866(8) 0.031(2) Uani 1 1 d . .
H18A H 0.4805 0.0057 0.7872 0.037 Uiso 1 1 calc R U
H18B H 0.3737 -0.0141 0.8128 0.037 Uiso 1 1 calc R U
C19A C 0.3577(9) 0.0126(2) 0.6760(7) 0.030(3) Uani 1 1 d . .
H19A H 0.4173 0.0145 0.6244 0.036 Uiso 1 1 calc R U
H19B H 0.3074 -0.0038 0.6523 0.036 Uiso 1 1 calc R U
C20A C 0.3025(9) 0.0416(2) 0.6903(8) 0.031(3) Uani 1 1 d . .
H20A H 0.3074 0.0540 0.6250 0.037 Uiso 1 1 calc R U
H20B H 0.2253 0.0378 0.7056 0.037 Uiso 1 1 calc R U
C21A C 0.5983(9) 0.0742(3) 0.6525(8) 0.033(2) Uani 1 1 d . .
H21A H 0.5950 0.0519 0.6356 0.039 Uiso 1 1 calc R U
H21B H 0.6252 0.0768 0.7254 0.039 Uiso 1 1 calc R U
C22A C 0.6669(9) 0.0913(2) 0.5748(8) 0.033(2) Uani 1 1 d . .
H22A H 0.7241 0.0776 0.5468 0.040 Uiso 1 1 calc R U
H22B H 0.7017 0.1092 0.6093 0.040 Uiso 1 1 calc R U
C23A C 0.5945(8) 0.1021(3) 0.4866(8) 0.031(2) Uani 1 1 d . .
H23A H 0.6104 0.0909 0.4204 0.038 Uiso 1 1 calc R U
H23B H 0.6031 0.1245 0.4741 0.038 Uiso 1 1 calc R U
C24A C 0.4810(8) 0.0946(3) 0.5263(7) 0.029(3) Uani 1 1 d . .
H24A H 0.4316 0.1122 0.5142 0.035 Uiso 1 1 calc R U
H24B H 0.4517 0.0762 0.4901 0.035 Uiso 1 1 calc R U
C25A C 0.7058(9) 0.1820(3) 1.0008(9) 0.038(2) Uani 1 1 d . U
H25A H 0.7410 0.1942 0.9446 0.046 Uiso 1 1 calc R U
H25B H 0.7245 0.1600 0.9909 0.046 Uiso 1 1 calc R U
C26A C 0.7399(11) 0.1929(3) 1.1067(10) 0.055(4) Uani 1 1 d . U
H26A H 0.7547 0.2153 1.1061 0.066 Uiso 1 1 calc R U
H26B H 0.8052 0.1818 1.1309 0.066 Uiso 1 1 calc R U
C27A C 0.6428(9) 0.1854(3) 1.1767(8) 0.035(2) Uani 1 1 d . .
H27A H 0.6589 0.1675 1.2227 0.042 Uiso 1 1 calc R U
H27B H 0.6240 0.2032 1.2215 0.042 Uiso 1 1 calc R U
C28A C 0.5519(9) 0.1779(3) 1.1026(8) 0.030(2) Uani 1 1 d . .
H28A H 0.5344 0.1556 1.1054 0.036 Uiso 1 1 calc R U
H28B H 0.4865 0.1898 1.1214 0.036 Uiso 1 1 calc R U
C29A C 0.7358(8) 0.2188(2) 0.7387(9) 0.027(3) Uani 1 1 d . .
H29A H 0.7047 0.2097 0.6738 0.033 Uiso 1 1 calc R U
H29B H 0.7881 0.2041 0.7697 0.033 Uiso 1 1 calc R U
C30A C 0.7896(9) 0.2507(3) 0.7158(10) 0.042(2) Uani 1 1 d . .
H30A H 0.8648 0.2483 0.6908 0.051 Uiso 1 1 calc R U
H30B H 0.7478 0.2627 0.6636 0.051 Uiso 1 1 calc R U
C31A C 0.7855(7) 0.2644(3) 0.8185(10) 0.055(3) Uani 1 1 d D .
H31A H 0.7934 0.2871 0.8140 0.065 Uiso 1 1 calc R U
H31B H 0.8432 0.2561 0.8645 0.065 Uiso 1 1 calc R U
C32A C 0.6772(6) 0.2559(2) 0.8592(8) 0.0267(19) Uani 1 1 d D U
H32A H 0.6786 0.2547 0.9371 0.032 Uiso 1 1 calc R U
H32B H 0.6233 0.2717 0.8383 0.032 Uiso 1 1 calc R U
C33A C 0.3865(8) 0.2738(2) 0.7377(7) 0.0218(18) Uani 1 1 d . .
H33A H 0.4277 0.2882 0.7830 0.026 Uiso 1 1 calc R U
H33B H 0.3172 0.2689 0.7728 0.026 Uiso 1 1 calc R U
C34A C 0.3668(9) 0.2879(2) 0.6294(8) 0.028(2) Uani 1 1 d . .
H34A H 0.3030 0.2788 0.5944 0.034 Uiso 1 1 calc R U
H34B H 0.3578 0.3106 0.6335 0.034 Uiso 1 1 calc R U
C35A C 0.4688(8) 0.2793(2) 0.5750(9) 0.029(3) Uani 1 1 d . .
H35A H 0.5279 0.2937 0.5930 0.035 Uiso 1 1 calc R U
H35B H 0.4592 0.2789 0.4975 0.035 Uiso 1 1 calc R U
C36A C 0.4908(8) 0.2470(3) 0.6186(7) 0.035(2) Uani 1 1 d . .
H36A H 0.4564 0.2311 0.5735 0.042 Uiso 1 1 calc DR U
H36B H 0.5693 0.2429 0.6214 0.042 Uiso 1 1 calc R U
C37A C 0.2281(7) 0.2093(2) 0.6937(7) 0.0154(15) Uani 1 1 d . U
H37A H 0.2579 0.1907 0.6588 0.018 Uiso 1 1 calc R U
H37B H 0.2488 0.2277 0.6522 0.018 Uiso 1 1 calc R U
C38A C 0.1086(8) 0.2070(2) 0.7020(7) 0.0247(19) Uani 1 1 d . .
H38A H 0.0850 0.1853 0.7099 0.030 Uiso 1 1 calc R U
H38B H 0.0728 0.2162 0.6397 0.030 Uiso 1 1 calc R U
C39A C 0.0849(7) 0.2256(2) 0.8015(7) 0.0198(18) Uani 1 1 d . .
H39A H 0.0795 0.2479 0.7855 0.024 Uiso 1 1 calc R U
H39B H 0.0171 0.2187 0.8352 0.024 Uiso 1 1 calc R U
C40A C 0.1777(8) 0.2192(2) 0.8686(9) 0.024(2) Uani 1 1 d . .
H40A H 0.1945 0.2374 0.9124 0.029 Uiso 1 1 calc R U
H40B H 0.1615 0.2017 0.9160 0.029 Uiso 1 1 calc R U
Nd1B Nd 0.37266(4) 0.43974(2) 0.61730(4) 0.01223(11) Uani 1 1 d . .
Nd2B Nd 0.06089(4) 0.41990(2) 0.28751(4) 0.01248(11) Uani 1 1 d . .
Nd3B Nd -0.00242(4) 0.33219(2) 0.34615(4) 0.01246(11) Uani 1 1 d . .
I1B I 0.37587(5) 0.50921(2) 0.55792(5) 0.02165(16) Uani 1 1 d . .
I2B I 0.42547(5) 0.37574(2) 0.71600(5) 0.02008(15) Uani 1 1 d . .
I3B I 0.26824(5) 0.41471(2) 0.14214(5) 0.02057(16) Uani 1 1 d . .
I4B I -0.10425(5) 0.44883(2) 0.45230(5) 0.02245(17) Uani 1 1 d . .
I5B I 0.05179(5) 0.28499(2) 0.52794(5) 0.02092(16) Uani 1 1 d . .
S1B S 0.22293(19) 0.43715(6) 0.44461(19) 0.0169(6) Uani 1 1 d . .
S2B S 0.17167(19) 0.37670(6) 0.50954(19) 0.0167(6) Uani 1 1 d . .
S3B S -0.12127(19) 0.38198(6) 0.26528(19) 0.0161(6) Uani 1 1 d . .
S4B S 0.00220(19) 0.36797(5) 0.16462(18) 0.0152(6) Uani 1 1 d . .
O1B O 0.1948(5) 0.32142(16) 0.2997(5) 0.0187(17) Uani 1 1 d . .
O2B O 0.0148(5) 0.28674(15) 0.2211(5) 0.0182(17) Uani 1 1 d . .
O3B O -0.1843(5) 0.30759(15) 0.3140(5) 0.0205(18) Uani 1 1 d . U
O4B O -0.1214(6) 0.34701(18) 0.4991(6) 0.033(2) Uani 1 1 d . .
O5B O -0.0362(5) 0.44393(14) 0.1359(5) 0.0172(16) Uani 1 1 d . U
O6B O 0.1067(6) 0.47726(15) 0.2739(5) 0.0246(18) Uani 1 1 d . U
O7B O 0.4751(5) 0.42103(15) 0.4630(5) 0.0163(16) Uani 1 1 d . .
O8B O 0.5673(5) 0.45102(14) 0.6458(5) 0.0214(17) Uani 1 1 d . .
O9B O 0.4011(5) 0.45860(14) 0.8065(5) 0.0173(17) Uani 1 1 d . .
O10B O 0.2037(4) 0.45209(15) 0.7027(5) 0.0134(16) Uani 1 1 d . U
N1B N 0.2382(6) 0.40711(17) 0.5283(6) 0.0146(11) Uani 1 1 d . U
N2B N 0.0983(6) 0.37673(18) 0.4157(5) 0.0128(19) Uani 1 1 d . .
C1B C 0.2366(8) 0.3247(2) 0.1961(8) 0.025(3) Uani 1 1 d . .
H1BA H 0.2074 0.3437 0.1631 0.030 Uiso 1 1 calc R U
H1BB H 0.2152 0.3069 0.1524 0.030 Uiso 1 1 calc R U
C2B C 0.3560(7) 0.3266(2) 0.2029(8) 0.024(3) Uani 1 1 d . .
H2BA H 0.3801 0.3483 0.2097 0.028 Uiso 1 1 calc R U
H2BB H 0.3902 0.3174 0.1399 0.028 Uiso 1 1 calc R U
C3B C 0.3830(8) 0.3084(2) 0.3013(8) 0.032(3) Uani 1 1 d . .
H3BA H 0.4500 0.3160 0.3347 0.038 Uiso 1 1 calc DR U
H3BB H 0.3915 0.2862 0.2851 0.038 Uiso 1 1 calc DR U
C4B C 0.2841(8) 0.3140(3) 0.3728(9) 0.030(2) Uani 1 1 d . .
H4BA H 0.2670 0.2954 0.4146 0.036 Uiso 1 1 calc R U
H4BB H 0.2976 0.3314 0.4216 0.036 Uiso 1 1 calc R U
C5B C 0.0762(8) 0.2595(2) 0.2416(8) 0.023(2) Uani 1 1 d . .
H5BA H 0.0341 0.2448 0.2846 0.028 Uiso 1 1 calc R U
H5BB H 0.1438 0.2646 0.2794 0.028 Uiso 1 1 calc R U
C6B C 0.1007(10) 0.2460(3) 0.1317(10) 0.040(2) Uani 1 1 d . .
H6BA H 0.1668 0.2550 0.1007 0.048 Uiso 1 1 calc R U
H6BB H 0.1078 0.2233 0.1340 0.048 Uiso 1 1 calc R U
C7B C -0.0015(9) 0.2561(2) 0.0719(8) 0.029(3) Uani 1 1 d . .
H7BA H 0.0116 0.2567 -0.0051 0.035 Uiso 1 1 calc R U
H7BB H -0.0624 0.2420 0.0866 0.035 Uiso 1 1 calc R U
C8B C -0.0232(8) 0.2867(2) 0.1126(7) 0.0238(19) Uani 1 1 d . .
H8BA H -0.1015 0.2912 0.1098 0.029 Uiso 1 1 calc R U
H8BB H 0.0156 0.3024 0.0706 0.029 Uiso 1 1 calc R U
C9B C -0.2661(8) 0.3143(3) 0.2393(8) 0.025(3) Uani 1 1 d . .
H9BA H -0.2331 0.3218 0.1730 0.030 Uiso 1 1 calc R U
H9BB H -0.3142 0.3306 0.2670 0.030 Uiso 1 1 calc R U
C10B C -0.3269(9) 0.2869(3) 0.2190(8) 0.031(2) Uani 1 1 d . .
H10C H -0.2951 0.2749 0.1604 0.038 Uiso 1 1 calc R U
H10D H -0.4030 0.2918 0.2019 0.038 Uiso 1 1 calc R U
C11B C -0.3182(9) 0.2693(3) 0.3243(10) 0.040(4) Uani 1 1 d . .
H11C H -0.3722 0.2767 0.3760 0.048 Uiso 1 1 calc R U
H11D H -0.3269 0.2469 0.3142 0.048 Uiso 1 1 calc R U
C12B C -0.2078(9) 0.2772(3) 0.3571(12) 0.050(4) Uani 1 1 d . .
H12C H -0.2025 0.2776 0.4350 0.060 Uiso 1 1 calc R U
H12D H -0.1560 0.2618 0.3297 0.060 Uiso 1 1 calc R U
C13B C -0.2322(9) 0.3534(3) 0.4996(7) 0.042(3) Uani 1 1 d D U
H13C H -0.2697 0.3421 0.4427 0.050 Uiso 1 1 calc R U
H13D H -0.2457 0.3757 0.4910 0.050 Uiso 1 1 calc R U
C14B C -0.2685(8) 0.3423(3) 0.6071(7) 0.030(2) Uani 1 1 d D U
H14C H -0.3338 0.3535 0.6308 0.037 Uiso 1 1 calc R U
H14D H -0.2837 0.3199 0.6066 0.037 Uiso 1 1 calc R U
C15B C -0.1761(9) 0.3494(3) 0.6741(8) 0.032(2) Uani 1 1 d . .
H15C H -0.1540 0.3312 0.7158 0.038 Uiso 1 1 calc R U
H15D H -0.1928 0.3666 0.7229 0.038 Uiso 1 1 calc R U
C16B C -0.0874(11) 0.3587(3) 0.5950(9) 0.053(4) Uani 1 1 d . .
H16C H -0.0800 0.3814 0.5915 0.064 Uiso 1 1 calc R U
H16D H -0.0170 0.3497 0.6154 0.064 Uiso 1 1 calc R U
C17B C -0.0224(6) 0.4379(2) 0.0263(7) 0.027(2) Uani 1 1 d D .
H17C H 0.0228 0.4193 0.0155 0.032 Uiso 1 1 calc R U
H17D H 0.0124 0.4556 -0.0092 0.032 Uiso 1 1 calc R U
C18B C -0.1334(7) 0.4328(2) -0.0157(8) 0.031(2) Uani 1 1 d D .
H18C H -0.1403 0.4419 -0.0870 0.037 Uiso 1 1 calc R U
H18D H -0.1492 0.4105 -0.0202 0.037 Uiso 1 1 calc R U
C19B C -0.2085(8) 0.4480(3) 0.0579(8) 0.035(3) Uani 1 1 d . .
H19C H -0.2623 0.4331 0.0853 0.042 Uiso 1 1 calc R U
H19D H -0.2468 0.4652 0.0231 0.042 Uiso 1 1 calc R U
C20B C -0.1359(8) 0.4596(3) 0.1456(8) 0.028(3) Uani 1 1 d . .
H20C H -0.1249 0.4821 0.1389 0.034 Uiso 1 1 calc R U
H20D H -0.1687 0.4553 0.2152 0.034 Uiso 1 1 calc R U
C21B C 0.1017(10) 0.5018(2) 0.3488(8) 0.033(2) Uani 1 1 d . .
H21C H 0.1325 0.4950 0.4169 0.039 Uiso 1 1 calc R U
H21D H 0.0257 0.5079 0.3606 0.039 Uiso 1 1 calc R U
C22B C 0.1630(9) 0.5279(2) 0.3079(8) 0.033(2) Uani 1 1 d . .
H22C H 0.2188 0.5344 0.3592 0.040 Uiso 1 1 calc R U
H22D H 0.1146 0.5456 0.2939 0.040 Uiso 1 1 calc R U
C23B C 0.2141(8) 0.5169(3) 0.2079(8) 0.031(2) Uani 1 1 d . .
H23C H 0.2871 0.5085 0.2211 0.038 Uiso 1 1 calc R U
H23D H 0.2193 0.5337 0.1554 0.038 Uiso 1 1 calc R U
C24B C 0.1362(9) 0.4916(2) 0.1709(8) 0.029(3) Uani 1 1 d . .
H24C H 0.0724 0.5004 0.1348 0.035 Uiso 1 1 calc R U
H24D H 0.1723 0.4767 0.1235 0.035 Uiso 1 1 calc R U
C25B C 0.4610(10) 0.3920(3) 0.4054(9) 0.038(2) Uani 1 1 d . .
H25C H 0.3885 0.3910 0.3727 0.046 Uiso 1 1 calc R U
H25D H 0.4699 0.3741 0.4532 0.046 Uiso 1 1 calc R U
C26B C 0.5466(9) 0.39211(18) 0.3230(8) 0.031(3) Uani 1 1 d D .
H26C H 0.5183 0.3836 0.2561 0.037 Uiso 1 1 calc R U
H26D H 0.6088 0.3795 0.3459 0.037 Uiso 1 1 calc R U
C27B C 0.5801(9) 0.42487(19) 0.3083(8) 0.035(2) Uani 1 1 d D .
H27C H 0.5638 0.4319 0.2358 0.042 Uiso 1 1 calc R U
H27D H 0.6585 0.4273 0.3212 0.042 Uiso 1 1 calc R U
C28B C 0.5165(9) 0.4429(2) 0.3871(8) 0.030(2) Uani 1 1 d . .
H28C H 0.5631 0.4583 0.4225 0.036 Uiso 1 1 calc R U
H28D H 0.4563 0.4539 0.3520 0.036 Uiso 1 1 calc R U
C29B C 0.6532(7) 0.4286(2) 0.6312(9) 0.027(3) Uani 1 1 d . .
H29C H 0.6858 0.4308 0.5603 0.032 Uiso 1 1 calc R U
H29D H 0.6247 0.4073 0.6385 0.032 Uiso 1 1 calc R U
C30B C 0.7352(9) 0.4351(3) 0.7152(10) 0.042(2) Uani 1 1 d . .
H30C H 0.7173 0.4245 0.7821 0.051 Uiso 1 1 calc R U
H30D H 0.8087 0.4291 0.6926 0.051 Uiso 1 1 calc R U
C31B C 0.7238(9) 0.4693(3) 0.7247(12) 0.055(3) Uani 1 1 d . .
H31C H 0.7301 0.4756 0.7995 0.065 Uiso 1 1 calc R U
H31D H 0.7814 0.4797 0.6841 0.065 Uiso 1 1 calc R U
C32B C 0.6185(8) 0.4780(2) 0.6837(8) 0.0267(19) Uani 1 1 d . U
H32C H 0.5745 0.4875 0.7402 0.032 Uiso 1 1 calc R U
H32D H 0.6268 0.4931 0.6259 0.032 Uiso 1 1 calc R U
C33B C 0.4607(8) 0.4435(2) 0.8894(7) 0.0218(18) Uani 1 1 d . .
H33C H 0.5297 0.4354 0.8617 0.026 Uiso 1 1 calc R U
H33D H 0.4184 0.4261 0.9183 0.026 Uiso 1 1 calc R U
C34B C 0.4819(9) 0.4670(2) 0.9741(8) 0.028(2) Uani 1 1 d . .
H34C H 0.4863 0.4572 1.0444 0.034 Uiso 1 1 calc R U
H34D H 0.5494 0.4785 0.9603 0.034 Uiso 1 1 calc R U
C35B C 0.3875(11) 0.4870(3) 0.9659(9) 0.045(4) Uani 1 1 d . .
H35C H 0.4044 0.5079 0.9919 0.054 Uiso 1 1 calc R U
H35D H 0.3266 0.4786 1.0073 0.054 Uiso 1 1 calc R U
C36B C 0.3602(10) 0.4876(3) 0.8494(9) 0.035(2) Uani 1 1 d . .
H36C H 0.2812 0.4892 0.8390 0.042 Uiso 1 1 calc R U
H36D H 0.3953 0.5054 0.8145 0.042 Uiso 1 1 calc R U
C37B C 0.1577(7) 0.4297(2) 0.7690(7) 0.0154(15) Uani 1 1 d . U
H37C H 0.1723 0.4347 0.8438 0.018 Uiso 1 1 calc R U
H37D H 0.1885 0.4091 0.7534 0.018 Uiso 1 1 calc R U
C38B C 0.0428(9) 0.4298(2) 0.7490(8) 0.0247(19) Uani 1 1 d . .
H38C H 0.0021 0.4218 0.8104 0.030 Uiso 1 1 calc R U
H38D H 0.0247 0.4173 0.6862 0.030 Uiso 1 1 calc R U
C39B C 0.0195(7) 0.4631(2) 0.7306(8) 0.0198(18) Uani 1 1 d . .
H39C H -0.0472 0.4660 0.6887 0.024 Uiso 1 1 calc R U
H39D H 0.0128 0.4745 0.7978 0.024 Uiso 1 1 calc R U
C40B C 0.1162(8) 0.4729(2) 0.6708(8) 0.024(2) Uani 1 1 d . .
H40C H 0.1030 0.4713 0.5941 0.029 Uiso 1 1 calc R U
H40D H 0.1350 0.4945 0.6879 0.029 Uiso 1 1 calc R U
O1S O 0.2431(7) 0.21119(17) 0.4045(10) 0.098(5) Uani 1 1 d D .
C1S C 0.3254(5) 0.23305(16) 0.3896(6) 0.0212(19) Uani 1 1 d D .
H1SA H 0.3452 0.2425 0.4581 0.025 Uiso 1 1 calc R U
H1SB H 0.2999 0.2496 0.3421 0.025 Uiso 1 1 calc R U
C2S C 0.4209(7) 0.21753(17) 0.3428(9) 0.041(4) Uani 1 1 d D .
H2SA H 0.4851 0.2200 0.3884 0.049 Uiso 1 1 calc R U
H2SB H 0.4373 0.2260 0.2721 0.049 Uiso 1 1 calc R U
C3S C 0.3878(7) 0.18441(18) 0.3359(8) 0.036(3) Uani 1 1 d D .
H3SA H 0.3635 0.1792 0.2638 0.043 Uiso 1 1 calc R U
H3SB H 0.4481 0.1706 0.3558 0.043 Uiso 1 1 calc R U
C4S C 0.2969(6) 0.18182(17) 0.4129(7) 0.0212(19) Uani 1 1 d D .
H4SA H 0.2477 0.1647 0.3937 0.025 Uiso 1 1 calc R U
H4SB H 0.3242 0.1784 0.4853 0.025 Uiso 1 1 calc R U
O2S O 0.1374(5) 0.30038(14) 0.8917(6) 0.038(2) Uani 1 1 d D .
C5S C 0.2214(6) 0.32103(17) 0.9033(8) 0.028(3) Uani 1 1 d D U
H5SA H 0.2703 0.3201 0.8417 0.034 Uiso 1 1 calc R U
H5SB H 0.2634 0.3163 0.9677 0.034 Uiso 1 1 calc R U
C6S C 0.1700(7) 0.35272(19) 0.9115(8) 0.035(3) Uani 1 1 d D .
H6SA H 0.1445 0.3570 0.9840 0.042 Uiso 1 1 calc R U
H6SB H 0.2204 0.3692 0.8891 0.042 Uiso 1 1 calc R U
C7S C 0.0774(8) 0.34925(19) 0.8357(9) 0.052(4) Uani 1 1 d D U
H7SA H 0.0154 0.3622 0.8571 0.063 Uiso 1 1 calc R U
H7SB H 0.0993 0.3550 0.7632 0.063 Uiso 1 1 calc R U
C8S C 0.0502(7) 0.31562(17) 0.8427(8) 0.036(3) Uani 1 1 d D .
H8SA H -0.0165 0.3127 0.8845 0.043 Uiso 1 1 calc R U
H8SB H 0.0381 0.3071 0.7712 0.043 Uiso 1 1 calc R U
O3S O 0.7629(5) 0.20848(15) 0.4757(7) 0.046(3) Uani 1 1 d D .
C9S C 0.8768(6) 0.20631(19) 0.4609(9) 0.039(3) Uani 1 1 d D .
H9SA H 0.9141 0.2233 0.4980 0.047 Uiso 1 1 calc R U
H9SB H 0.8950 0.2074 0.3850 0.047 Uiso 1 1 calc R U
C10S C 0.9100(8) 0.17591(19) 0.5056(8) 0.048(4) Uani 1 1 d D .
H10E H 0.9072 0.1755 0.5836 0.058 Uiso 1 1 calc R U
H10F H 0.9821 0.1693 0.4808 0.058 Uiso 1 1 calc R U
C11S C 0.8197(7) 0.1578(2) 0.4558(11) 0.058(4) Uani 1 1 d D U
H11E H 0.8345 0.1539 0.3803 0.069 Uiso 1 1 calc R U
H11F H 0.8094 0.1378 0.4922 0.069 Uiso 1 1 calc R U
C12S C 0.7226(7) 0.17815(16) 0.4693(9) 0.036(3) Uani 1 1 d D .
H12E H 0.6731 0.1760 0.4084 0.043 Uiso 1 1 calc R U
H12F H 0.6829 0.1727 0.5344 0.043 Uiso 1 1 calc R U
O4S O 0.7004(5) 0.32483(16) 0.9735(7) 0.048(3) Uani 1 1 d D .
C13S C 0.5867(6) 0.3272(2) 0.9609(9) 0.048(4) Uani 1 1 d D .
H13E H 0.5495 0.3095 0.9944 0.057 Uiso 1 1 calc R U
H13F H 0.5668 0.3279 0.8853 0.057 Uiso 1 1 calc R U
C14S C 0.5581(7) 0.35655(18) 1.0144(10) 0.045(4) Uani 1 1 d D .
H14E H 0.5405 0.3528 1.0895 0.054 Uiso 1 1 calc R U
H14F H 0.4952 0.3663 0.9799 0.054 Uiso 1 1 calc R U
C15S C 0.6559(7) 0.3766(2) 1.0049(13) 0.078(5) Uani 1 1 d D U
H15E H 0.6725 0.3868 1.0728 0.093 Uiso 1 1 calc R U
H15F H 0.6453 0.3926 0.9502 0.093 Uiso 1 1 calc R U
C16S C 0.7438(7) 0.35476(18) 0.9741(9) 0.041(4) Uani 1 1 d D .
H16E H 0.7718 0.3601 0.9033 0.050 Uiso 1 1 calc R U
H16F H 0.8041 0.3560 1.0252 0.050 Uiso 1 1 calc R U

loop_
_atom_site_aniso_label
_atom_site_aniso_U_11
_atom_site_aniso_U_22
_atom_site_aniso_U_33
_atom_site_aniso_U_23
_atom_site_aniso_U_13
_atom_site_aniso_U_12
Nd1A 0.0130(2) 0.0110(2) 0.0126(2) -0.0015(2) 0.0007(2) -0.0021(2)
Nd2A 0.0158(2) 0.0115(2) 0.0115(2) -0.0038(2) 0.0006(2) -0.0003(2)
Nd3A 0.0145(2) 0.0114(2) 0.0116(2) -0.0025(2) 0.0020(2) -0.0010(2)
I1A 0.0328(4) 0.0124(3) 0.0216(3) -0.0041(3) 0.0022(3) -0.0048(3)
I2A 0.0206(3) 0.0144(3) 0.0233(3) -0.0057(3) 0.0006(3) 0.0006(3)
I3A 0.0215(3) 0.0290(4) 0.0164(3) 0.0011(3) -0.0040(3) 0.0010(3)
I4A 0.0227(3) 0.0174(3) 0.0215(3) -0.0028(3) -0.0056(3) -0.0009(3)
I5A 0.0235(3) 0.0204(3) 0.0179(3) -0.0090(3) -0.0009(3) -0.0008(3)
S1A 0.0210(12) 0.0116(12) 0.0140(11) -0.0033(10) 0.0029(10) -0.0025(10)
S2A 0.0169(12) 0.0109(12) 0.0121(11) -0.0032(9) 0.0024(9) -0.0008(10)
S3A 0.0215(13) 0.0174(13) 0.0155(12) -0.0035(10) 0.0005(10) 0.0024(10)
S4A 0.0185(12) 0.0188(13) 0.0162(12) -0.0045(10) 0.0030(10) 0.0000(10)
O1A 0.025(4) 0.011(3) 0.018(3) -0.003(3) 0.005(3) -0.007(3)
O2A 0.025(4) 0.012(3) 0.024(4) -0.003(3) 0.000(3) -0.007(3)
O3A 0.021(3) 0.015(3) 0.011(3) 0.008(3) 0.003(3) -0.001(3)
O4A 0.012(3) 0.029(4) 0.014(3) 0.003(3) 0.006(3) -0.001(3)
O5A 0.034(4) 0.019(4) 0.016(3) -0.007(3) -0.009(3) -0.004(3)
O6A 0.029(4) 0.042(5) 0.009(3) -0.002(3) 0.003(3) 0.007(3)
O7A 0.044(4) 0.022(4) 0.008(3) 0.002(3) 0.003(3) 0.010(3)
O8A 0.011(3) 0.026(4) 0.036(4) 0.001(3) 0.000(3) -0.008(3)
O9A 0.020(3) 0.011(3) 0.022(3) 0.000(3) -0.003(3) -0.010(3)
O10A 0.020(3) 0.012(3) 0.016(3) 0.006(3) 0.005(3) -0.005(3)
N1A 0.017(2) 0.014(2) 0.013(2) -0.006(3) 0.001(2) 0.003(2)
N2A 0.014(4) 0.017(4) 0.014(4) -0.007(3) 0.001(3) 0.003(3)
C1A 0.033(6) 0.010(5) 0.018(5) 0.008(4) -0.007(4) -0.006(4)
C2A 0.018(5) 0.031(6) 0.042(7) 0.008(5) -0.014(5) 0.008(5)
C3A 0.051(8) 0.039(8) 0.044(7) -0.005(6) -0.024(6) -0.007(6)
C4A 0.026(4) 0.035(5) 0.028(4) -0.002(4) -0.006(3) 0.008(3)
C5A 0.017(4) 0.024(4) 0.028(4) 0.000(3) 0.005(3) 0.001(3)
C6A 0.047(5) 0.025(4) 0.049(5) 0.006(4) 0.001(5) 0.000(4)
C7A 0.019(5) 0.056(8) 0.037(6) 0.004(6) 0.018(5) 0.000(5)
C8A 0.025(4) 0.033(4) 0.013(3) -0.015(3) 0.003(3) -0.007(3)
C9A 0.026(5) 0.021(5) 0.009(4) -0.005(4) 0.002(4) 0.002(4)
C10A 0.034(5) 0.042(5) 0.019(4) 0.004(4) -0.001(3) -0.005(4)
C11A 0.081(9) 0.039(7) 0.021(6) 0.011(6) 0.012(6) 0.006(7)
C12A 0.014(5) 0.028(5) 0.026(5) 0.021(4) 0.004(4) 0.010(4)
C13A 0.030(5) 0.065(6) 0.030(4) -0.020(4) 0.006(4) -0.005(4)
C14A 0.017(4) 0.033(5) 0.042(4) 0.002(4) 0.004(3) -0.004(3)
C15A 0.036(5) 0.039(5) 0.021(4) 0.004(3) 0.012(3) 0.014(4)
C16A 0.027(6) 0.028(6) 0.047(7) 0.003(5) -0.014(5) 0.008(5)
C17A 0.043(5) 0.017(4) 0.020(4) 0.006(3) 0.010(3) -0.002(3)
C18A 0.043(5) 0.023(4) 0.027(4) -0.004(3) -0.007(4) -0.002(4)
C19A 0.056(7) 0.022(6) 0.012(5) -0.008(4) 0.004(5) -0.005(5)
C20A 0.054(7) 0.012(5) 0.027(6) 0.008(4) -0.023(5) -0.011(5)
C21A 0.054(5) 0.030(4) 0.014(3) -0.010(3) 0.010(4) 0.000(4)
C22A 0.052(5) 0.019(4) 0.027(4) -0.008(3) -0.005(4) -0.008(4)
C23A 0.029(4) 0.040(5) 0.026(4) -0.001(4) 0.005(3) -0.015(4)
C24A 0.040(6) 0.037(6) 0.010(5) -0.005(5) 0.009(4) 0.010(5)
C25A 0.043(5) 0.039(5) 0.032(4) 0.000(4) 0.005(4) 0.002(4)
C26A 0.060(9) 0.057(9) 0.047(7) 0.009(7) 0.014(6) -0.001(7)
C27A 0.045(5) 0.040(5) 0.021(4) -0.007(3) 0.015(3) -0.005(4)
C28A 0.048(5) 0.023(4) 0.018(4) 0.010(3) 0.012(3) -0.002(4)
C29A 0.025(6) 0.013(5) 0.044(7) 0.003(5) 0.009(5) -0.003(4)
C30A 0.031(4) 0.055(6) 0.040(5) 0.014(5) -0.010(4) -0.024(4)
C31A 0.024(5) 0.067(6) 0.073(7) -0.037(5) 0.001(4) -0.011(4)
C32A 0.022(3) 0.022(4) 0.036(4) -0.007(3) -0.003(3) -0.014(3)
C33A 0.025(4) 0.019(4) 0.022(4) -0.007(3) -0.011(3) 0.014(3)
C34A 0.052(5) 0.022(4) 0.012(3) 0.007(3) -0.005(3) 0.001(4)
C35A 0.018(5) 0.030(6) 0.040(6) 0.016(5) 0.008(5) -0.010(5)
C36A 0.041(5) 0.029(4) 0.036(4) -0.007(4) 0.009(4) 0.005(4)
C37A 0.019(3) 0.018(3) 0.009(2) -0.004(2) 0.004(2) 0.001(2)
C38A 0.046(5) 0.014(4) 0.015(3) -0.001(3) 0.009(3) 0.000(3)
C39A 0.006(3) 0.030(4) 0.024(4) -0.009(3) 0.001(3) -0.001(3)
C40A 0.022(4) 0.019(4) 0.032(4) -0.006(3) -0.004(3) 0.000(3)
Nd1B 0.0124(2) 0.0118(2) 0.0125(2) -0.0042(2) -0.00087(19) -0.0010(2)
Nd2B 0.0132(2) 0.0123(2) 0.0119(2) -0.0024(2) -0.0012(2) -0.0013(2)
Nd3B 0.0144(2) 0.0113(2) 0.0117(2) -0.0033(2) 0.0004(2) -0.0020(2)
I1B 0.0297(4) 0.0128(3) 0.0224(3) -0.0013(3) -0.0012(3) -0.0023(3)
I2B 0.0204(3) 0.0160(3) 0.0239(3) 0.0005(3) 0.0011(3) 0.0019(3)
I3B 0.0204(3) 0.0209(3) 0.0204(3) -0.0027(3) 0.0067(3) -0.0004(3)
I4B 0.0193(3) 0.0310(4) 0.0171(3) -0.0073(3) 0.0044(3) -0.0012(3)
I5B 0.0227(3) 0.0208(3) 0.0193(3) 0.0031(3) 0.0000(3) -0.0005(3)
S1B 0.0166(12) 0.0171(13) 0.0170(12) -0.0055(11) -0.0054(9) -0.0029(10)
S2B 0.0229(13) 0.0124(12) 0.0148(12) -0.0045(10) -0.0020(9) -0.0020(10)
S3B 0.0100(11) 0.0145(12) 0.0238(13) -0.0052(10) 0.0009(9) -0.0026(9)
S4B 0.0199(12) 0.0159(12) 0.0098(11) -0.0020(9) 0.0004(10) -0.0008(10)
O1B 0.013(3) 0.031(4) 0.013(3) 0.001(3) 0.005(3) -0.001(3)
O2B 0.018(3) 0.030(4) 0.007(3) -0.005(3) -0.001(3) 0.001(3)
O3B 0.027(4) 0.008(3) 0.026(4) 0.007(3) -0.005(3) -0.001(3)
O4B 0.022(4) 0.037(5) 0.042(5) 0.000(4) 0.016(3) -0.001(3)
O5B 0.027(3) 0.015(3) 0.010(3) 0.008(3) -0.008(3) -0.001(3)
O6B 0.041(4) 0.011(3) 0.021(3) -0.007(3) 0.017(3) -0.003(3)
O7B 0.023(3) 0.019(3) 0.007(3) -0.005(3) -0.004(3) -0.001(3)
O8B 0.018(3) 0.019(3) 0.028(4) -0.018(3) 0.007(3) -0.006(3)
O9B 0.011(3) 0.015(3) 0.027(4) -0.001(3) -0.005(3) 0.004(3)
O10B 0.004(3) 0.024(4) 0.013(3) 0.001(3) 0.002(2) 0.002(2)
N1B 0.017(2) 0.014(2) 0.013(2) -0.006(3) 0.001(2) 0.003(2)
N2B 0.013(4) 0.015(4) 0.011(4) -0.004(3) 0.000(3) 0.003(3)
C1B 0.026(5) 0.022(6) 0.027(6) -0.001(4) 0.009(4) -0.014(4)
C2B 0.009(5) 0.032(6) 0.030(6) 0.009(5) 0.007(4) 0.005(4)
C3B 0.035(6) 0.041(7) 0.020(5) -0.004(5) 0.008(5) 0.008(5)
C4B 0.026(4) 0.035(5) 0.028(4) -0.002(4) -0.006(3) 0.008(3)
C5B 0.017(4) 0.024(4) 0.028(4) 0.000(3) 0.005(3) 0.001(3)
C6B 0.047(5) 0.025(4) 0.049(5) 0.006(4) 0.001(5) 0.000(4)
C7B 0.047(7) 0.023(6) 0.018(5) 0.000(4) 0.013(5) 0.002(5)
C8B 0.025(4) 0.033(4) 0.013(3) -0.015(3) 0.003(3) -0.007(3)
C9B 0.006(5) 0.043(7) 0.027(6) 0.004(5) -0.003(4) 0.005(5)
C10B 0.034(5) 0.042(5) 0.019(4) 0.004(4) -0.001(3) -0.005(4)
C11B 0.047(7) 0.016(6) 0.056(8) -0.011(5) 0.007(6) -0.016(5)
C12B 0.028(6) 0.033(7) 0.089(10) 0.021(7) -0.025(7) -0.009(5)
C13B 0.030(5) 0.065(6) 0.030(4) -0.020(4) 0.006(4) -0.005(4)
C14B 0.017(4) 0.033(5) 0.042(4) 0.002(4) 0.004(3) -0.004(3)
C15B 0.036(5) 0.039(5) 0.021(4) 0.004(3) 0.012(3) 0.014(4)
C16B 0.067(9) 0.054(9) 0.038(7) 0.004(6) 0.024(6) -0.023(7)
C17B 0.043(5) 0.017(4) 0.020(4) 0.006(3) 0.010(3) -0.002(3)
C18B 0.043(5) 0.023(4) 0.027(4) -0.004(3) -0.007(4) -0.002(4)
C19B 0.026(6) 0.056(8) 0.022(6) -0.013(5) 0.002(5) 0.007(6)
C20B 0.023(5) 0.036(6) 0.025(6) -0.004(5) -0.006(5) 0.014(5)
C21B 0.054(5) 0.030(4) 0.014(3) -0.010(3) 0.010(4) 0.000(4)
C22B 0.052(5) 0.019(4) 0.027(4) -0.008(3) -0.005(4) -0.008(4)
C23B 0.029(4) 0.040(5) 0.026(4) -0.001(4) 0.005(3) -0.015(4)
C24B 0.049(7) 0.015(5) 0.025(6) 0.003(4) 0.011(5) -0.012(5)
C25B 0.043(5) 0.039(5) 0.032(4) 0.000(4) 0.005(4) 0.002(4)
C26B 0.048(7) 0.020(6) 0.025(6) -0.010(5) 0.001(5) -0.009(5)
C27B 0.045(5) 0.040(5) 0.021(4) -0.007(3) 0.015(3) -0.005(4)
C28B 0.048(5) 0.023(4) 0.018(4) 0.010(3) 0.012(3) -0.002(4)
C29B 0.009(5) 0.031(6) 0.042(7) -0.012(5) -0.002(5) 0.001(4)
C30B 0.031(4) 0.055(6) 0.040(5) 0.014(5) -0.010(4) -0.024(4)
C31B 0.024(5) 0.067(6) 0.073(7) -0.037(5) 0.001(4) -0.011(4)
C32B 0.022(3) 0.022(4) 0.036(4) -0.007(3) -0.003(3) -0.014(3)
C33B 0.025(4) 0.019(4) 0.022(4) -0.007(3) -0.011(3) 0.014(3)
C34B 0.052(5) 0.022(4) 0.012(3) 0.007(3) -0.005(3) 0.001(4)
C35B 0.077(9) 0.037(7) 0.020(6) -0.007(6) -0.001(6) 0.003(7)
C36B 0.041(5) 0.029(4) 0.036(4) -0.007(4) 0.009(4) 0.005(4)
C37B 0.019(3) 0.018(3) 0.009(2) -0.004(2) 0.004(2) 0.001(2)
C38B 0.046(5) 0.014(4) 0.015(3) -0.001(3) 0.009(3) 0.000(3)
C39B 0.006(3) 0.030(4) 0.024(4) -0.009(3) 0.001(3) -0.001(3)
C40B 0.022(4) 0.019(4) 0.032(4) -0.006(3) -0.004(3) 0.000(3)
O1S 0.111(9) 0.044(7) 0.139(11) -0.007(7) 0.020(8) -0.005(6)
C1S 0.040(4) 0.008(3) 0.016(4) -0.005(3) -0.001(3) 0.003(3)
C2S 0.046(7) 0.031(7) 0.045(7) 0.004(6) -0.004(6) -0.018(6)
C3S 0.051(8) 0.020(6) 0.036(7) -0.001(5) 0.007(6) -0.005(5)
C4S 0.040(4) 0.008(3) 0.016(4) -0.005(3) -0.001(3) 0.003(3)
O2S 0.061(5) 0.016(4) 0.037(4) 0.004(3) -0.008(4) 0.001(4)
C5S 0.024(5) 0.040(6) 0.020(5) -0.002(4) 0.011(4) 0.013(4)
C6S 0.039(7) 0.034(7) 0.032(6) -0.009(5) 0.009(5) -0.008(6)
C7S 0.057(7) 0.035(6) 0.065(7) -0.004(6) -0.011(6) -0.006(5)
C8S 0.043(7) 0.037(7) 0.028(6) 0.000(5) -0.013(5) -0.025(5)
O3S 0.050(5) 0.037(5) 0.050(5) 0.019(4) 0.003(4) 0.012(4)
C9S 0.043(7) 0.020(6) 0.053(8) 0.010(6) -0.001(6) 0.002(5)
C10S 0.054(8) 0.045(8) 0.046(7) -0.011(6) 0.022(6) -0.028(6)
C11S 0.057(7) 0.038(7) 0.078(8) -0.002(6) -0.002(6) -0.010(6)
C12S 0.053(7) 0.026(6) 0.029(6) 0.011(5) -0.008(6) -0.025(5)
O4S 0.049(5) 0.035(5) 0.059(6) 0.005(5) -0.014(4) -0.008(4)
C13S 0.054(8) 0.039(7) 0.049(8) 0.016(6) -0.012(7) -0.016(6)
C14S 0.022(6) 0.034(7) 0.080(9) -0.026(6) 0.014(6) -0.010(5)
C15S 0.077(8) 0.063(8) 0.093(9) -0.015(7) 0.020(7) -0.004(7)
C16S 0.027(6) 0.068(9) 0.030(6) 0.013(6) 0.007(5) 0.015(6)

loop_
_atom_type_symbol
_atom_type_description
_atom_type_scat_dispersion_real
_atom_type_scat_dispersion_imag
_atom_type_scat_source
C C 0.0033 0.0016 'International Tables Vol C Tables 4.2.6.8 and 6.1.1.4'
H H 0.0000 0.0000 'International Tables Vol C Tables 4.2.6.8 and 6.1.1.4'
I I -0.4742 1.8119 'International Tables Vol C Tables 4.2.6.8 and 6.1.1.4'
N N 0.0061 0.0033 'International Tables Vol C Tables 4.2.6.8 and 6.1.1.4'
Nd Nd -0.1943 3.0179 'International Tables Vol C Tables 4.2.6.8 and 6.1.1.4'
O O 0.0106 0.0060 'International Tables Vol C Tables 4.2.6.8 and 6.1.1.4'
S S 0.1246 0.1234 'International Tables Vol C Tables 4.2.6.8 and 6.1.1.4'

loop_
_geom_angle_atom_site_label_1
_geom_angle_atom_site_label_2
_geom_angle_atom_site_label_3
_geom_angle
O4A Nd1A N1A 75.0(2)
O4A Nd1A O2A 138.1(2)
N1A Nd1A O2A 146.1(2)
O4A Nd1A O1A 150.9(2)
N1A Nd1A O1A 79.6(2)
O2A Nd1A O1A 69.7(2)
O4A Nd1A O3A 67.8(2)
N1A Nd1A O3A 133.6(2)
O2A Nd1A O3A 72.4(2)
O1A Nd1A O3A 141.3(2)
O4A Nd1A S1A 77.30(15)
N1A Nd1A S1A 36.00(18)
O2A Nd1A S1A 137.60(16)
O1A Nd1A S1A 73.84(15)
O3A Nd1A S1A 144.05(15)
O4A Nd1A I1A 83.31(16)
N1A Nd1A I1A 116.98(17)
O2A Nd1A I1A 81.07(14)
O1A Nd1A I1A 96.06(14)
O3A Nd1A I1A 85.63(14)
S1A Nd1A I1A 81.99(5)
O4A Nd1A I2A 102.82(16)
N1A Nd1A I2A 78.88(17)
O2A Nd1A I2A 84.77(15)
O1A Nd1A I2A 85.65(14)
O3A Nd1A I2A 83.26(14)
S1A Nd1A I2A 113.53(5)
I1A Nd1A I2A 164.12(3)
N2A Nd2A O6A 155.2(2)
N2A Nd2A O5A 136.5(2)
O6A Nd2A O5A 67.9(2)
N2A Nd2A S4A 76.62(18)
O6A Nd2A S4A 79.57(17)
O5A Nd2A S4A 139.56(16)
N2A Nd2A S3A 79.03(19)
O6A Nd2A S3A 79.06(17)
O5A Nd2A S3A 141.75(16)
S4A Nd2A S3A 43.39(7)
N2A Nd2A S1A 68.38(18)
O6A Nd2A S1A 136.29(17)
O5A Nd2A S1A 68.43(16)
S4A Nd2A S1A 139.73(7)
S3A Nd2A S1A 139.75(7)
N2A Nd2A I4A 100.33(17)
O6A Nd2A I4A 87.14(15)
O5A Nd2A I4A 79.47(15)
S4A Nd2A I4A 123.40(5)
S3A Nd2A I4A 80.17(5)
S1A Nd2A I4A 83.03(5)
N2A Nd2A I3A 89.13(18)
O6A Nd2A I3A 91.75(15)
O5A Nd2A I3A 81.25(15)
S4A Nd2A I3A 76.23(5)
S3A Nd2A I3A 119.62(5)
S1A Nd2A I3A 83.77(5)
I4A Nd2A I3A 159.61(2)
N2A Nd2A Nd3A 36.82(18)
O6A Nd2A Nd3A 118.68(17)
O5A Nd2A Nd3A 173.28(15)
S4A Nd2A Nd3A 45.03(5)
S3A Nd2A Nd3A 44.56(5)
S1A Nd2A Nd3A 105.01(5)
I4A Nd2A Nd3A 101.576(19)
I3A Nd2A Nd3A 96.817(19)
N2A Nd3A O9A 140.9(2)
N2A Nd3A O8A 146.8(2)
O9A Nd3A O8A 70.5(2)
N2A Nd3A O7A 79.7(2)
O9A Nd3A O7A 138.5(2)
O8A Nd3A O7A 72.6(2)
N2A Nd3A O10A 74.1(2)
O9A Nd3A O10A 68.75(19)
O8A Nd3A O10A 138.9(2)
O7A Nd3A O10A 141.6(2)
N2A Nd3A S3A 80.23(18)
O9A Nd3A S3A 84.03(15)
O8A Nd3A S3A 97.49(17)
O7A Nd3A S3A 119.27(16)
O10A Nd3A S3A 83.58(15)
N2A Nd3A S4A 76.54(18)
O9A Nd3A S4A 114.53(15)
O8A Nd3A S4A 79.15(17)
O7A Nd3A S4A 75.67(15)
O10A Nd3A S4A 123.23(15)
S3A Nd3A S4A 43.98(7)
N2A Nd3A I5A 99.15(17)
O9A Nd3A I5A 87.16(15)
O8A Nd3A I5A 91.28(16)
O7A Nd3A I5A 75.29(15)
O10A Nd3A I5A 81.60(14)
S3A Nd3A I5A 164.72(6)
S4A Nd3A I5A 150.95(5)
N2A Nd3A Nd2A 36.66(17)
O9A Nd3A Nd2A 126.57(14)
O8A Nd3A Nd2A 124.25(16)
O7A Nd3A Nd2A 90.06(15)
O10A Nd3A Nd2A 85.49(14)
S3A Nd3A Nd2A 45.96(5)
S4A Nd3A Nd2A 45.10(5)
I5A Nd3A Nd2A 135.76(2)
N1A S1A Nd1A 58.7(3)
N1A S1A Nd2A 108.0(3)
Nd1A S1A Nd2A 166.56(9)
N2A S2A N1A 113.6(4)
S4A S3A Nd3A 68.59(9)
S4A S3A Nd2A 67.25(10)
Nd3A S3A Nd2A 89.48(7)
S3A S4A Nd3A 67.43(9)
S3A S4A Nd2A 69.36(10)
Nd3A S4A Nd2A 89.87(7)
C1A O1A C4A 104.6(7)
C1A O1A Nd1A 128.6(5)
C4A O1A Nd1A 119.8(5)
C8A O2A C5A 107.6(6)
C8A O2A Nd1A 125.2(5)
C5A O2A Nd1A 127.1(5)
C12A O3A C9A 109.4(7)
C12A O3A Nd1A 125.3(5)
C9A O3A Nd1A 125.3(5)
C16A O4A C13A 112.2(8)
C16A O4A Nd1A 131.0(6)
C13A O4A Nd1A 113.9(6)
C20A O5A C17A 101.1(7)
C20A O5A Nd2A 130.3(6)
C17A O5A Nd2A 128.5(5)
C21A O6A C24A 107.4(7)
C21A O6A Nd2A 120.5(5)
C24A O6A Nd2A 128.5(6)
C28A O7A C25A 105.7(8)
C28A O7A Nd3A 124.6(6)
C25A O7A Nd3A 129.5(6)
C32A O8A C29A 107.5(7)
C32A O8A Nd3A 122.3(5)
C29A O8A Nd3A 129.3(6)
C36A O9A C33A 110.1(7)
C36A O9A Nd3A 124.1(6)
C33A O9A Nd3A 125.8(5)
C40A O10A C37A 107.0(7)
C40A O10A Nd3A 131.0(5)
C37A O10A Nd3A 121.9(5)
S2A N1A S1A 119.9(5)
S2A N1A Nd1A 154.2(4)
S1A N1A Nd1A 85.3(3)
S2A N2A Nd2A 130.0(4)
S2A N2A Nd3A 123.4(4)
Nd2A N2A Nd3A 106.5(3)
O1A C1A C2A 106.1(8)
O1A C1A H1AA 110.5
C2A C1A H1AA 110.5
O1A C1A H1AB 110.5
C2A C1A H1AB 110.5
H1AA C1A H1AB 108.7
C3A C2A C1A 106.2(9)
C3A C2A H2AA 110.5
C1A C2A H2AA 110.5
C3A C2A H2AB 110.5
C1A C2A H2AB 110.5
H2AA C2A H2AB 108.7
C2A C3A C4A 105.7(9)
C2A C3A H3AA 110.6
C4A C3A H3AA 110.6
C2A C3A H3AB 110.6
C4A C3A H3AB 110.6
H3AA C3A H3AB 108.7
O1A C4A C3A 106.7(9)
O1A C4A H4AA 110.4
C3A C4A H4AA 110.4
O1A C4A H4AB 110.4
C3A C4A H4AB 110.4
H4AA C4A H4AB 108.6
O2A C5A C6A 107.0(8)
O2A C5A H5AA 110.3
C6A C5A H5AA 110.3
O2A C5A H5AB 110.3
C6A C5A H5AB 110.3
H5AA C5A H5AB 108.6
C5A C6A C7A 104.0(8)
C5A C6A H6AA 110.9
C7A C6A H6AA 110.9
C5A C6A H6AB 110.9
C7A C6A H6AB 110.9
H6AA C6A H6AB 109.0
C8A C7A C6A 101.1(9)
C8A C7A H7AA 111.5
C6A C7A H7AA 111.5
C8A C7A H7AB 111.5
C6A C7A H7AB 111.5
H7AA C7A H7AB 109.4
O2A C8A C7A 104.1(8)
O2A C8A H8AA 110.9
C7A C8A H8AA 110.9
O2A C8A H8AB 110.9
C7A C8A H8AB 110.9
H8AA C8A H8AB 109.0
O3A C9A C10A 102.5(8)
O3A C9A H9AA 111.3
C10A C9A H9AA 111.3
O3A C9A H9AB 111.3
C10A C9A H9AB 111.3
H9AA C9A H9AB 109.2
C11A C10A C9A 102.7(9)
C11A C10A H10A 111.2
C9A C10A H10A 111.2
C11A C10A H10B 111.2
C9A C10A H10B 111.2
H10A C10A H10B 109.1
C12A C11A C10A 104.0(9)
C12A C11A H11A 110.9
C10A C11A H11A 110.9
C12A C11A H11B 110.9
C10A C11A H11B 110.9
H11A C11A H11B 109.0
C11A C12A O3A 108.1(9)
C11A C12A H12A 110.1
O3A C12A H12A 110.1
C11A C12A H12B 110.1
O3A C12A H12B 110.1
H12A C12A H12B 108.4
O4A C13A C14A 102.5(8)
O4A C13A H13A 111.3
C14A C13A H13A 111.3
O4A C13A H13B 111.3
C14A C13A H13B 111.3
H13A C13A H13B 109.2
C15A C14A C13A 99.7(9)
C15A C14A H14A 111.8
C13A C14A H14A 111.8
C15A C14A H14B 111.8
C13A C14A H14B 111.8
H14A C14A H14B 109.6
C14A C15A C16A 103.9(9)
C14A C15A H15A 111.0
C16A C15A H15A 111.0
C14A C15A H15B 111.0
C16A C15A H15B 111.0
H15A C15A H15B 109.0
O4A C16A C15A 104.1(9)
O4A C16A H16A 110.9
C15A C16A H16A 110.9
O4A C16A H16B 110.9
C15A C16A H16B 110.9
H16A C16A H16B 108.9
O5A C17A C18A 100.2(8)
O5A C17A H17A 111.7
C18A C17A H17A 111.7
O5A C17A H17B 111.7
C18A C17A H17B 111.7
H17A C17A H17B 109.5
C19A C18A C17A 104.5(9)
C19A C18A H18A 110.9
C17A C18A H18A 110.9
C19A C18A H18B 110.9
C17A C18A H18B 110.9
H18A C18A H18B 108.9
C20A C19A C18A 102.3(8)
C20A C19A H19A 111.3
C18A C19A H19A 111.3
C20A C19A H19B 111.3
C18A C19A H19B 111.3
H19A C19A H19B 109.2
O5A C20A C19A 109.3(9)
O5A C20A H20A 109.8
C19A C20A H20A 109.8
O5A C20A H20B 109.8
C19A C20A H20B 109.8
H20A C20A H20B 108.3
O6A C21A C22A 101.8(9)
O6A C21A H21A 111.4
C22A C21A H21A 111.4
O6A C21A H21B 111.4
C22A C21A H21B 111.4
H21A C21A H21B 109.3
C21A C22A C23A 107.7(9)
C21A C22A H22A 110.2
C23A C22A H22A 110.2
C21A C22A H22B 110.2
C23A C22A H22B 110.2
H22A C22A H22B 108.5
C22A C23A C24A 103.7(9)
C22A C23A H23A 111.0
C24A C23A H23A 111.0
C22A C23A H23B 111.0
C24A C23A H23B 111.0
H23A C23A H23B 109.0
O6A C24A C23A 104.7(8)
O6A C24A H24A 110.8
C23A C24A H24A 110.8
O6A C24A H24B 110.8
C23A C24A H24B 110.8
H24A C24A H24B 108.9
O7A C25A C26A 104.8(9)
O7A C25A H25A 110.8
C26A C25A H25A 110.8
O7A C25A H25B 110.8
C26A C25A H25B 110.8
H25A C25A H25B 108.9
C25A C26A C27A 103.5(10)
C25A C26A H26A 111.1
C27A C26A H26A 111.1
C25A C26A H26B 111.1
C27A C26A H26B 111.1
H26A C26A H26B 109.0
C28A C27A C26A 105.8(9)
C28A C27A H27A 110.6
C26A C27A H27A 110.6
C28A C27A H27B 110.6
C26A C27A H27B 110.6
H27A C27A H27B 108.7
O7A C28A C27A 105.9(9)
O7A C28A H28A 110.6
C27A C28A H28A 110.6
O7A C28A H28B 110.6
C27A C28A H28B 110.6
H28A C28A H28B 108.7
O8A C29A C30A 102.1(8)
O8A C29A H29A 111.3
C30A C29A H29A 111.3
O8A C29A H29B 111.3
C30A C29A H29B 111.3
H29A C29A H29B 109.2
C31A C30A C29A 100.7(10)
C31A C30A H30A 111.6
C29A C30A H30A 111.6
C31A C30A H30B 111.6
C29A C30A H30B 111.6
H30A C30A H30B 109.4
C30A C31A C32A 104.1(9)
C30A C31A H31A 110.9
C32A C31A H31A 110.9
C30A C31A H31B 110.9
C32A C31A H31B 110.9
H31A C31A H31B 108.9
O8A C32A C31A 107.6(8)
O8A C32A H32A 110.2
C31A C32A H32A 110.2
O8A C32A H32B 110.2
C31A C32A H32B 110.2
H32A C32A H32B 108.5
O9A C33A C34A 105.8(8)
O9A C33A H33A 110.6
C34A C33A H33A 110.6
O9A C33A H33B 110.6
C34A C33A H33B 110.6
H33A C33A H33B 108.7
C35A C34A C33A 100.4(8)
C35A C34A H34A 111.7
C33A C34A H34A 111.7
C35A C34A H34B 111.7
C33A C34A H34B 111.7
H34A C34A H34B 109.5
C34A C35A C36A 102.3(8)
C34A C35A H35A 111.3
C36A C35A H35A 111.3
C34A C35A H35B 111.3
C36A C35A H35B 111.3
H35A C35A H35B 109.2
O9A C36A C35A 106.1(8)
O9A C36A H36A 110.5
C35A C36A H36A 110.5
O9A C36A H36B 110.5
C35A C36A H36B 110.5
H36A C36A H36B 108.7
O10A C37A C38A 106.5(7)
O10A C37A H37A 110.4
C38A C37A H37A 110.4
O10A C37A H37B 110.4
C38A C37A H37B 110.4
H37A C37A H37B 108.6
C37A C38A C39A 102.4(8)
C37A C38A H38A 111.3
C39A C38A H38A 111.3
C37A C38A H38B 111.3
C39A C38A H38B 111.3
H38A C38A H38B 109.2
C40A C39A C38A 103.3(8)
C40A C39A H39A 111.1
C38A C39A H39A 111.1
C40A C39A H39B 111.1
C38A C39A H39B 111.1
H39A C39A H39B 109.1
O10A C40A C39A 108.5(8)
O10A C40A H40A 110.0
C39A C40A H40A 110.0
O10A C40A H40B 110.0
C39A C40A H40B 110.0
H40A C40A H40B 108.4
O10B Nd1B N1B 75.3(2)
O10B Nd1B O7B 150.8(2)
N1B Nd1B O7B 78.2(2)
O10B Nd1B O8B 137.0(2)
N1B Nd1B O8B 146.8(2)
O7B Nd1B O8B 71.4(2)
O10B Nd1B O9B 68.2(2)
N1B Nd1B O9B 135.0(2)
O7B Nd1B O9B 141.02(19)
O8B Nd1B O9B 70.6(2)
O10B Nd1B S1B 77.93(15)
N1B Nd1B S1B 35.93(18)
O7B Nd1B S1B 73.44(14)
O8B Nd1B S1B 138.15(16)
O9B Nd1B S1B 144.69(14)
O10B Nd1B I1B 84.53(15)
N1B Nd1B I1B 117.10(18)
O7B Nd1B I1B 96.90(15)
O8B Nd1B I1B 80.33(15)
O9B Nd1B I1B 85.15(14)
S1B Nd1B I1B 82.04(5)
O10B Nd1B I2B 101.50(15)
N1B Nd1B I2B 79.27(18)
O7B Nd1B I2B 85.27(15)
O8B Nd1B I2B 85.02(15)
O9B Nd1B I2B 83.07(14)
S1B Nd1B I2B 114.02(5)
I1B Nd1B I2B 163.61(2)
O5B Nd2B N2B 153.5(2)
O5B Nd2B O6B 69.4(2)
N2B Nd2B O6B 136.5(2)
O5B Nd2B S3B 77.29(15)
N2B Nd2B S3B 77.14(18)
O6B Nd2B S3B 137.87(17)
O5B Nd2B S4B 77.56(15)
N2B Nd2B S4B 79.12(17)
O6B Nd2B S4B 142.48(16)
S3B Nd2B S4B 43.34(7)
O5B Nd2B S1B 138.46(15)
N2B Nd2B S1B 67.97(17)
O6B Nd2B S1B 69.20(17)
S3B Nd2B S1B 140.35(7)
S4B Nd2B S1B 138.91(7)
O5B Nd2B I3B 88.40(14)
N2B Nd2B I3B 99.96(16)
O6B Nd2B I3B 81.39(15)
S3B Nd2B I3B 123.48(5)
S4B Nd2B I3B 80.31(5)
S1B Nd2B I3B 81.84(5)
O5B Nd2B I4B 91.80(14)
N2B Nd2B I4B 89.31(16)
O6B Nd2B I4B 78.65(15)
S3B Nd2B I4B 77.29(5)
S4B Nd2B I4B 120.63(5)
S1B Nd2B I4B 83.87(5)
I3B Nd2B I4B 158.58(2)
O5B Nd2B Nd3B 116.80(14)
N2B Nd2B Nd3B 36.99(17)
O6B Nd2B Nd3B 172.93(15)
S3B Nd2B Nd3B 45.23(5)
S4B Nd2B Nd3B 44.59(5)
S1B Nd2B Nd3B 104.72(5)
I3B Nd2B Nd3B 101.637(19)
I4B Nd2B Nd3B 97.371(19)
N2B Nd3B O4B 79.7(2)
N2B Nd3B O3B 147.3(2)
O4B Nd3B O3B 73.2(2)
N2B Nd3B O2B 142.2(2)
O4B Nd3B O2B 136.7(2)
O3B Nd3B O2B 69.3(2)
N2B Nd3B O1B 75.0(2)
O4B Nd3B O1B 141.6(2)
O3B Nd3B O1B 137.6(2)
O2B Nd3B O1B 68.5(2)
N2B Nd3B S4B 81.24(17)
O4B Nd3B S4B 120.51(18)
O3B Nd3B S4B 96.94(16)
O2B Nd3B S4B 85.11(15)
O1B Nd3B S4B 83.75(15)
N2B Nd3B S3B 78.05(18)
O4B Nd3B S3B 77.18(18)
O3B Nd3B S3B 78.36(15)
O2B Nd3B S3B 114.43(15)
O1B Nd3B S3B 123.88(16)
S4B Nd3B S3B 43.80(7)
N2B Nd3B I5B 98.03(17)
O4B Nd3B I5B 74.20(17)
O3B Nd3B I5B 91.93(15)
O2B Nd3B I5B 86.24(14)
O1B Nd3B I5B 81.18(15)
S4B Nd3B I5B 164.55(5)
S3B Nd3B I5B 151.34(5)
N2B Nd3B Nd2B 38.03(17)
O4B Nd3B Nd2B 90.88(17)
O3B Nd3B Nd2B 123.57(15)
O2B Nd3B Nd2B 127.79(14)
O1B Nd3B Nd2B 86.72(15)
S4B Nd3B Nd2B 45.76(5)
S3B Nd3B Nd2B 45.20(5)
I5B Nd3B Nd2B 136.00(2)
N1B S1B Nd1B 58.7(3)
N1B S1B Nd2B 107.9(3)
Nd1B S1B Nd2B 166.52(10)
N2B S2B N1B 115.9(4)
S4B S3B Nd2B 69.02(9)
S4B S3B Nd3B 67.31(9)
Nd2B S3B Nd3B 89.57(7)
S3B S4B Nd3B 68.89(9)
S3B S4B Nd2B 67.64(9)
Nd3B S4B Nd2B 89.65(7)
C1B O1B C4B 109.2(7)
C1B O1B Nd3B 122.9(5)
C4B O1B Nd3B 127.6(5)
C5B O2B C8B 110.1(7)
C5B O2B Nd3B 125.0(5)
C8B O2B Nd3B 124.3(5)
C9B O3B C12B 107.1(8)
C9B O3B Nd3B 131.2(6)
C12B O3B Nd3B 120.0(6)
C16B O4B C13B 102.8(8)
C16B O4B Nd3B 126.3(7)
C13B O4B Nd3B 128.9(6)
C20B O5B C17B 106.2(7)
C20B O5B Nd2B 123.6(6)
C17B O5B Nd2B 128.1(5)
C21B O6B C24B 106.4(7)
C21B O6B Nd2B 132.1(6)
C24B O6B Nd2B 121.2(5)
C28B O7B C25B 105.9(7)
C28B O7B Nd1B 119.6(5)
C25B O7B Nd1B 128.0(6)
C32B O8B C29B 105.6(7)
C32B O8B Nd1B 130.3(6)
C29B O8B Nd1B 124.0(5)
C33B O9B C36B 107.3(7)
C33B O9B Nd1B 127.5(5)
C36B O9B Nd1B 125.2(6)
C37B O10B C40B 106.9(7)
C37B O10B Nd1B 117.8(5)
C40B O10B Nd1B 130.8(5)
S2B N1B S1B 119.5(5)
S2B N1B Nd1B 155.0(4)
S1B N1B Nd1B 85.4(3)
S2B N2B Nd3B 126.2(4)
S2B N2B Nd2B 128.6(4)
Nd3B N2B Nd2B 105.0(3)
O1B C1B C2B 108.4(8)
O1B C1B H1BA 110.0
C2B C1B H1BA 110.0
O1B C1B H1BB 110.0
C2B C1B H1BB 110.0
H1BA C1B H1BB 108.4
C1B C2B C3B 103.8(8)
C1B C2B H2BA 111.0
C3B C2B H2BA 111.0
C1B C2B H2BB 111.0
C3B C2B H2BB 111.0
H2BA C2B H2BB 109.0
C2B C3B C4B 103.0(8)
C2B C3B H3BA 111.2
C4B C3B H3BA 111.2
C2B C3B H3BB 111.2
C4B C3B H3BB 111.2
H3BA C3B H3BB 109.1
O1B C4B C3B 105.1(8)
O1B C4B H4BA 110.7
C3B C4B H4BA 110.7
O1B C4B H4BB 110.7
C3B C4B H4BB 110.7
H4BA C4B H4BB 108.8
O2B C5B C6B 104.8(8)
O2B C5B H5BA 110.8
C6B C5B H5BA 110.8
O2B C5B H5BB 110.8
C6B C5B H5BB 110.8
H5BA C5B H5BB 108.9
C7B C6B C5B 100.0(9)
C7B C6B H6BA 111.8
C5B C6B H6BA 111.8
C7B C6B H6BB 111.8
C5B C6B H6BB 111.8
H6BA C6B H6BB 109.5
C8B C7B C6B 103.8(9)
C8B C7B H7BA 111.0
C6B C7B H7BA 111.0
C8B C7B H7BB 111.0
C6B C7B H7BB 111.0
H7BA C7B H7BB 109.0
C7B C8B O2B 106.1(8)
C7B C8B H8BA 110.5
O2B C8B H8BA 110.5
C7B C8B H8BB 110.5
O2B C8B H8BB 110.5
H8BA C8B H8BB 108.7
O3B C9B C10B 109.0(9)
O3B C9B H9BA 109.9
C10B C9B H9BA 109.9
O3B C9B H9BB 109.9
C10B C9B H9BB 109.9
H9BA C9B H9BB 108.3
C9B C10B C11B 102.6(9)
C9B C10B H10C 111.2
C11B C10B H10C 111.2
C9B C10B H10D 111.2
C11B C10B H10D 111.2
H10C C10B H10D 109.2
C12B C11B C10B 101.3(9)
C12B C11B H11C 111.5
C10B C11B H11C 111.5
C12B C11B H11D 111.5
C10B C11B H11D 111.5
H11C C11B H11D 109.3
O3B C12B C11B 106.9(9)
O3B C12B H12C 110.4
C11B C12B H12C 110.4
O3B C12B H12D 110.4
C11B C12B H12D 110.4
H12C C12B H12D 108.6
O4B C13B C14B 103.5(8)
O4B C13B H13C 111.1
C14B C13B H13C 111.1
O4B C13B H13D 111.1
C14B C13B H13D 111.1
H13C C13B H13D 109.0
C15B C14B C13B 102.9(8)
C15B C14B H14C 111.2
C13B C14B H14C 111.2
C15B C14B H14D 111.2
C13B C14B H14D 111.2
H14C C14B H14D 109.1
C14B C15B C16B 103.6(9)
C14B C15B H15C 111.0
C16B C15B H15C 111.0
C14B C15B H15D 111.0
C16B C15B H15D 111.0
H15C C15B H15D 109.0
O4B C16B C15B 105.0(10)
O4B C16B H16C 110.7
C15B C16B H16C 110.7
O4B C16B H16D 110.7
C15B C16B H16D 110.7
H16C C16B H16D 108.8
O5B C17B C18B 105.3(7)
O5B C17B H17C 110.7
C18B C17B H17C 110.7
O5B C17B H17D 110.7
C18B C17B H17D 110.7
H17C C17B H17D 108.8
C19B C18B C17B 106.9(8)
C19B C18B H18C 110.3
C17B C18B H18C 110.3
C19B C18B H18D 110.3
C17B C18B H18D 110.3
H18C C18B H18D 108.6
C18B C19B C20B 103.8(8)
C18B C19B H19C 111.0
C20B C19B H19C 111.0
C18B C19B H19D 111.0
C20B C19B H19D 111.0
H19C C19B H19D 109.0
O5B C20B C19B 107.1(8)
O5B C20B H20C 110.3
C19B C20B H20C 110.3
O5B C20B H20D 110.3
C19B C20B H20D 110.3
H20C C20B H20D 108.6
O6B C21B C22B 108.7(8)
O6B C21B H21C 110.0
C22B C21B H21C 110.0
O6B C21B H21D 110.0
C22B C21B H21D 110.0
H21C C21B H21D 108.3
C21B C22B C23B 105.8(9)
C21B C22B H22C 110.6
C23B C22B H22C 110.6
C21B C22B H22D 110.6
C23B C22B H22D 110.6
H22C C22B H22D 108.7
C22B C23B C24B 102.8(8)
C22B C23B H23C 111.2
C24B C23B H23C 111.2
C22B C23B H23D 111.2
C24B C23B H23D 111.2
H23C C23B H23D 109.1
O6B C24B C23B 100.6(8)
O6B C24B H24C 111.6
C23B C24B H24C 111.6
O6B C24B H24D 111.6
C23B C24B H24D 111.6
H24C C24B H24D 109.4
O7B C25B C26B 105.2(8)
O7B C25B H25C 110.7
C26B C25B H25C 110.7
O7B C25B H25D 110.7
C26B C25B H25D 110.7
H25C C25B H25D 108.8
C25B C26B C27B 106.8(8)
C25B C26B H26C 110.4
C27B C26B H26C 110.4
C25B C26B H26D 110.4
C27B C26B H26D 110.4
H26C C26B H26D 108.6
C26B C27B C28B 105.5(8)
C26B C27B H27C 110.6
C28B C27B H27C 110.6
C26B C27B H27D 110.6
C28B C27B H27D 110.6
H27C C27B H27D 108.8
O7B C28B C27B 106.8(8)
O7B C28B H28C 110.4
C27B C28B H28C 110.4
O7B C28B H28D 110.4
C27B C28B H28D 110.4
H28C C28B H28D 108.6
O8B C29B C30B 106.2(8)
O8B C29B H29C 110.5
C30B C29B H29C 110.5
O8B C29B H29D 110.5
C30B C29B H29D 110.5
H29C C29B H29D 108.7
C31B C30B C29B 100.4(10)
C31B C30B H30C 111.7
C29B C30B H30C 111.7
C31B C30B H30D 111.7
C29B C30B H30D 111.7
H30C C30B H30D 109.5
C32B C31B C30B 108.2(10)
C32B C31B H31C 110.1
C30B C31B H31C 110.1
C32B C31B H31D 110.1
C30B C31B H31D 110.1
H31C C31B H31D 108.4
O8B C32B C31B 108.0(9)
O8B C32B H32C 110.1
C31B C32B H32C 110.1
O8B C32B H32D 110.1
C31B C32B H32D 110.1
H32C C32B H32D 108.4
O9B C33B C34B 107.7(8)
O9B C33B H33C 110.2
C34B C33B H33C 110.2
O9B C33B H33D 110.2
C34B C33B H33D 110.2
H33C C33B H33D 108.5
C35B C34B C33B 102.2(9)
C35B C34B H34C 111.3
C33B C34B H34C 111.3
C35B C34B H34D 111.3
C33B C34B H34D 111.3
H34C C34B H34D 109.2
C34B C35B C36B 105.0(9)
C34B C35B H35C 110.7
C36B C35B H35C 110.7
C34B C35B H35D 110.7
C36B C35B H35D 110.7
H35C C35B H35D 108.8
O9B C36B C35B 105.6(9)
O9B C36B H36C 110.6
C35B C36B H36C 110.6
O9B C36B H36D 110.6
C35B C36B H36D 110.6
H36C C36B H36D 108.8
O10B C37B C38B 107.0(7)
O10B C37B H37C 110.3
C38B C37B H37C 110.3
O10B C37B H37D 110.3
C38B C37B H37D 110.3
H37C C37B H37D 108.6
C37B C38B C39B 102.7(8)
C37B C38B H38C 111.2
C39B C38B H38C 111.2
C37B C38B H38D 111.2
C39B C38B H38D 111.2
H38C C38B H38D 109.1
C40B C39B C38B 101.6(8)
C40B C39B H39C 111.4
C38B C39B H39C 111.4
C40B C39B H39D 111.4
C38B C39B H39D 111.4
H39C C39B H39D 109.3
O10B C40B C39B 106.3(8)
O10B C40B H40C 110.5
C39B C40B H40C 110.5
O10B C40B H40D 110.5
C39B C40B H40D 110.5
H40C C40B H40D 108.7
C1S O1S C4S 105.8(7)
O1S C1S C2S 109.0(7)
O1S C1S H1SA 109.9
C2S C1S H1SA 109.9
O1S C1S H1SB 109.9
C2S C1S H1SB 109.9
H1SA C1S H1SB 108.3
C1S C2S C3S 103.9(7)
C1S C2S H2SA 111.0
C3S C2S H2SA 111.0
C1S C2S H2SB 111.0
C3S C2S H2SB 111.0
H2SA C2S H2SB 109.0
C4S C3S C2S 103.9(7)
C4S C3S H3SA 111.0
C2S C3S H3SA 111.0
C4S C3S H3SB 111.0
C2S C3S H3SB 111.0
H3SA C3S H3SB 109.0
O1S C4S C3S 103.5(7)
O1S C4S H4SA 111.1
C3S C4S H4SA 111.1
O1S C4S H4SB 111.1
C3S C4S H4SB 111.1
H4SA C4S H4SB 109.0
C5S O2S C8S 108.7(6)
O2S C5S C6S 106.2(7)
O2S C5S H5SA 110.5
C6S C5S H5SA 110.5
O2S C5S H5SB 110.5
C6S C5S H5SB 110.5
H5SA C5S H5SB 108.7
C7S C6S C5S 100.7(7)
C7S C6S H6SA 111.6
C5S C6S H6SA 111.6
C7S C6S H6SB 111.6
C5S C6S H6SB 111.6
H6SA C6S H6SB 109.4
C8S C7S C6S 103.4(7)
C8S C7S H7SA 111.1
C6S C7S H7SA 111.1
C8S C7S H7SB 111.1
C6S C7S H7SB 111.1
H7SA C7S H7SB 109.1
O2S C8S C7S 108.0(7)
O2S C8S H8SA 110.1
C7S C8S H8SA 110.1
O2S C8S H8SB 110.1
C7S C8S H8SB 110.1
H8SA C8S H8SB 108.4
C12S O3S C9S 106.3(7)
O3S C9S C10S 106.3(7)
O3S C9S H9SA 110.5
C10S C9S H9SA 110.5
O3S C9S H9SB 110.5
C10S C9S H9SB 110.5
H9SA C9S H9SB 108.7
C9S C10S C11S 95.7(8)
C9S C10S H10E 112.6
C11S C10S H10E 112.6
C9S C10S H10F 112.6
C11S C10S H10F 112.6
H10E C10S H10F 110.1
C12S C11S C10S 103.8(8)
C12S C11S H11E 111.0
C10S C11S H11E 111.0
C12S C11S H11F 111.0
C10S C11S H11F 111.0
H11E C11S H11F 109.0
O3S C12S C11S 105.8(7)
O3S C12S H12E 110.6
C11S C12S H12E 110.6
O3S C12S H12F 110.6
C11S C12S H12F 110.6
H12E C12S H12F 108.7
C16S O4S C13S 108.2(7)
O4S C13S C14S 104.3(7)
O4S C13S H13E 110.9
C14S C13S H13E 110.9
O4S C13S H13F 110.9
C14S C13S H13F 110.9
H13E C13S H13F 108.9
C13S C14S C15S 105.6(8)
C13S C14S H14E 110.6
C15S C14S H14E 110.6
C13S C14S H14F 110.6
C15S C14S H14F 110.6
H14E C14S H14F 108.7
C14S C15S C16S 104.0(8)
C14S C15S H15E 111.0
C16S C15S H15E 111.0
C14S C15S H15F 111.0
C16S C15S H15F 111.0
H15E C15S H15F 109.0
O4S C16S C15S 108.0(7)
O4S C16S H16E 110.1
C15S C16S H16E 110.1
O4S C16S H16F 110.1
C15S C16S H16F 110.1
H16E C16S H16F 108.4

loop_
_geom_bond_atom_site_label_1
_geom_bond_atom_site_label_2
_geom_bond_distance
Nd1A O4A 2.446(6)
Nd1A N1A 2.448(8)
Nd1A O2A 2.468(6)
Nd1A O1A 2.478(6)
Nd1A O3A 2.555(6)
Nd1A S1A 2.856(2)
Nd1A I1A 3.1045(9)
Nd1A I2A 3.1106(8)
Nd2A N2A 2.460(8)
Nd2A O6A 2.492(7)
Nd2A O5A 2.574(7)
Nd2A S4A 2.798(3)
Nd2A S3A 2.839(3)
Nd2A S1A 2.890(2)
Nd2A I4A 3.1812(9)
Nd2A I3A 3.2067(9)
Nd2A Nd3A 3.9497(8)
Nd3A N2A 2.469(8)
Nd3A O9A 2.521(6)
Nd3A O8A 2.541(6)
Nd3A O7A 2.550(6)
Nd3A O10A 2.553(6)
Nd3A S3A 2.771(2)
Nd3A S4A 2.794(2)
Nd3A I5A 3.1524(8)
S1A N1A 1.684(8)
S2A N2A 1.531(8)
S2A N1A 1.573(8)
S3A S4A 2.084(3)
O1A C1A 1.422(11)
O1A C4A 1.460(12)
O2A C8A 1.446(12)
O2A C5A 1.484(11)
O3A C12A 1.423(11)
O3A C9A 1.449(11)
O4A C16A 1.430(12)
O4A C13A 1.449(13)
O5A C20A 1.383(12)
O5A C17A 1.494(12)
O6A C21A 1.448(13)
O6A C24A 1.451(11)
O7A C28A 1.443(11)
O7A C25A 1.456(13)
O8A C32A 1.407(12)
O8A C29A 1.491(12)
O9A C36A 1.390(11)
O9A C33A 1.420(11)
O10A C40A 1.451(12)
O10A C37A 1.464(11)
C1A C2A 1.493(14)
C1A H1AA 0.9900
C1A H1AB 0.9900
C2A C3A 1.446(15)
C2A H2AA 0.9900
C2A H2AB 0.9900
C3A C4A 1.506(16)
C3A H3AA 0.9900
C3A H3AB 0.9900
C4A H4AA 0.9900
C4A H4AB 0.9900
C5A C6A 1.489(9)
C5A H5AA 0.9900
C5A H5AB 0.9900
C6A C7A 1.557(16)
C6A H6AA 0.9900
C6A H6AB 0.9900
C7A C8A 1.512(14)
C7A H7AA 0.9900
C7A H7AB 0.9900
C8A H8AA 0.9900
C8A H8AB 0.9900
C9A C10A 1.511(14)
C9A H9AA 0.9900
C9A H9AB 0.9900
C10A C11A 1.495(17)
C10A H10A 0.9900
C10A H10B 0.9900
C11A C12A 1.420(14)
C11A H11A 0.9900
C11A H11B 0.9900
C12A H12A 0.9900
C12A H12B 0.9900
C13A C14A 1.567(15)
C13A H13A 0.9900
C13A H13B 0.9900
C14A C15A 1.517(15)
C14A H14A 0.9900
C14A H14B 0.9900
C15A C16A 1.537(15)
C15A H15A 0.9900
C15A H15B 0.9900
C16A H16A 0.9900
C16A H16B 0.9900
C17A C18A 1.539(14)
C17A H17A 0.9900
C17A H17B 0.9900
C18A C19A 1.528(14)
C18A H18A 0.9900
C18A H18B 0.9900
C19A C20A 1.444(15)
C19A H19A 0.9900
C19A H19B 0.9900
C20A H20A 0.9900
C20A H20B 0.9900
C21A C22A 1.500(15)
C21A H21A 0.9900
C21A H21B 0.9900
C22A C23A 1.508(15)
C22A H22A 0.9900
C22A H22B 0.9900
C23A C24A 1.530(14)
C23A H23A 0.9900
C23A H23B 0.9900
C24A H24A 0.9900
C24A H24B 0.9900
C25A C26A 1.485(17)
C25A H25A 0.9900
C25A H25B 0.9900
C26A C27A 1.530(17)
C26A H26A 0.9900
C26A H26B 0.9900
C27A C28A 1.503(15)
C27A H27A 0.9900
C27A H27B 0.9900
C28A H28A 0.9900
C28A H28B 0.9900
C29A C30A 1.564(15)
C29A H29A 0.9900
C29A H29B 0.9900
C30A C31A 1.434(17)
C30A H30A 0.9900
C30A H30B 0.9900
C31A C32A 1.485(10)
C31A H31A 0.9900
C31A H31B 0.9900
C32A H32A 0.9900
C32A H32B 0.9900
C33A C34A 1.525(13)
C33A H33A 0.9900
C33A H33B 0.9900
C34A C35A 1.487(15)
C34A H34A 0.9900
C34A H34B 0.9900
C35A C36A 1.533(14)
C35A H35A 0.9900
C35A H35B 0.9900
C36A H36A 0.9900
C36A H36B 0.9900
C37A C38A 1.488(13)
C37A H37A 0.9900
C37A H37B 0.9900
C38A C39A 1.525(13)
C38A H38A 0.9900
C38A H38B 0.9900
C39A C40A 1.457(13)
C39A H39A 0.9900
C39A H39B 0.9900
C40A H40A 0.9900
C40A H40B 0.9900
Nd1B O10B 2.417(6)
Nd1B N1B 2.461(7)
Nd1B O7B 2.471(6)
Nd1B O8B 2.488(6)
Nd1B O9B 2.560(6)
Nd1B S1B 2.873(2)
Nd1B I1B 3.1071(9)
Nd1B I2B 3.1153(9)
Nd2B O5B 2.497(6)
Nd2B N2B 2.523(7)
Nd2B O6B 2.558(6)
Nd2B S3B 2.808(2)
Nd2B S4B 2.835(2)
Nd2B S1B 2.926(2)
Nd2B I3B 3.1711(8)
Nd2B I4B 3.1835(8)
Nd2B Nd3B 3.9565(8)
Nd3B N2B 2.464(7)
Nd3B O4B 2.521(7)
Nd3B O3B 2.527(7)
Nd3B O2B 2.540(6)
Nd3B O1B 2.557(6)
Nd3B S4B 2.778(2)
Nd3B S3B 2.809(2)
Nd3B I5B 3.1561(9)
S1B N1B 1.691(8)
S2B N2B 1.498(7)
S2B N1B 1.574(8)
S3B S4B 2.084(3)
O1B C1B 1.419(11)
O1B C4B 1.478(12)
O2B C5B 1.428(12)
O2B C8B 1.455(11)
O3B C9B 1.417(11)
O3B C12B 1.457(13)
O4B C16B 1.383(14)
O4B C13B 1.400(13)
O5B C20B 1.416(11)
O5B C17B 1.424(11)
O6B C21B 1.427(12)
O6B C24B 1.493(12)
O7B C28B 1.446(12)
O7B C25B 1.467(13)
O8B C32B 1.415(11)
O8B C29B 1.455(11)
O9B C33B 1.442(11)
O9B C36B 1.463(12)
O10B C37B 1.407(11)
O10B C40B 1.468(11)
C1B C2B 1.485(13)
C1B H1BA 0.9900
C1B H1BB 0.9900
C2B C3B 1.516(14)
C2B H2BA 0.9900
C2B H2BB 0.9900
C3B C4B 1.545(14)
C3B H3BA 0.9900
C3B H3BB 0.9900
C4B H4BA 0.9900
C4B H4BB 0.9900
C5B C6B 1.543(15)
C5B H5BA 0.9900
C5B H5BB 0.9900
C6B C7B 1.540(16)
C6B H6BA 0.9900
C6B H6BB 0.9900
C7B C8B 1.450(14)
C7B H7BA 0.9900
C7B H7BB 0.9900
C8B H8BA 0.9900
C8B H8BB 0.9900
C9B C10B 1.431(15)
C9B H9BA 0.9900
C9B H9BB 0.9900
C10B C11B 1.542(16)
C10B H10C 0.9900
C10B H10D 0.9900
C11B C12B 1.470(16)
C11B H11C 0.9900
C11B H11D 0.9900
C12B H12C 0.9900
C12B H12D 0.9900
C13B C14B 1.515(10)
C13B H13C 0.9900
C13B H13D 0.9900
C14B C15B 1.459(14)
C14B H14C 0.9900
C14B H14D 0.9900
C15B C16B 1.543(16)
C15B H15C 0.9900
C15B H15D 0.9900
C16B H16C 0.9900
C16B H16D 0.9900
C17B C18B 1.491(9)
C17B H17C 0.9900
C17B H17D 0.9900
C18B C19B 1.474(14)
C18B H18C 0.9900
C18B H18D 0.9900
C19B C20B 1.518(15)
C19B H19C 0.9900
C19B H19D 0.9900
C20B H20C 0.9900
C20B H20D 0.9900
C21B C22B 1.460(15)
C21B H21C 0.9900
C21B H21D 0.9900
C22B C23B 1.497(15)
C22B H22C 0.9900
C22B H22D 0.9900
C23B C24B 1.536(14)
C23B H23C 0.9900
C23B H23D 0.9900
C24B H24C 0.9900
C24B H24D 0.9900
C25B C26B 1.488(15)
C25B H25C 0.9900
C25B H25D 0.9900
C26B C27B 1.493(9)
C26B H26C 0.9900
C26B H26D 0.9900
C27B C28B 1.495(14)
C27B H27C 0.9900
C27B H27D 0.9900
C28B H28C 0.9900
C28B H28D 0.9900
C29B C30B 1.499(15)
C29B H29C 0.9900
C29B H29D 0.9900
C30B C31B 1.497(18)
C30B H30C 0.9900
C30B H30D 0.9900
C31B C32B 1.454(15)
C31B H31C 0.9900
C31B H31D 0.9900
C32B H32C 0.9900
C32B H32D 0.9900
C33B C34B 1.501(14)
C33B H33C 0.9900
C33B H33D 0.9900
C34B C35B 1.460(16)
C34B H34C 0.9900
C34B H34D 0.9900
C35B C36B 1.516(16)
C35B H35C 0.9900
C35B H35D 0.9900
C36B H36C 0.9900
C36B H36D 0.9900
C37B C38B 1.447(14)
C37B H37C 0.9900
C37B H37D 0.9900
C38B C39B 1.494(14)
C38B H38C 0.9900
C38B H38D 0.9900
C39B C40B 1.480(14)
C39B H39C 0.9900
C39B H39D 0.9900
C40B H40C 0.9900
C40B H40D 0.9900
O1S C1S 1.405(9)
O1S C4S 1.442(9)
C1S C2S 1.486(9)
C1S H1SA 0.9900
C1S H1SB 0.9900
C2S C3S 1.497(9)
C2S H2SA 0.9900
C2S H2SB 0.9900
C3S C4S 1.496(10)
C3S H3SA 0.9900
C3S H3SB 0.9900
C4S H4SA 0.9900
C4S H4SB 0.9900
O2S C5S 1.382(9)
O2S C8S 1.411(9)
C5S C6S 1.519(9)
C5S H5SA 0.9900
C5S H5SB 0.9900
C6S C7S 1.505(10)
C6S H6SA 0.9900
C6S H6SB 0.9900
C7S C8S 1.500(9)
C7S H7SA 0.9900
C7S H7SB 0.9900
C8S H8SA 0.9900
C8S H8SB 0.9900
O3S C12S 1.410(9)
O3S C9S 1.428(9)
C9S C10S 1.493(10)
C9S H9SA 0.9900
C9S H9SB 0.9900
C10S C11S 1.506(10)
C10S H10E 0.9900
C10S H10F 0.9900
C11S C12S 1.504(10)
C11S H11E 0.9900
C11S H11F 0.9900
C12S H12E 0.9900
C12S H12F 0.9900
O4S C16S 1.406(9)
O4S C13S 1.422(9)
C13S C14S 1.486(10)
C13S H13E 0.9900
C13S H13F 0.9900
C14S C15S 1.497(10)
C14S H14E 0.9900
C14S H14F 0.9900
C15S C16S 1.497(10)
C15S H15E 0.9900
C15S H15F 0.9900
C16S H16E 0.9900
C16S H16F 0.9900
